data_4311068
loop_
_publ_author_name
'Eric C. Brown'
'Nermeen W. Aboelella'
'Anne M. Reynolds'
'Gabriel Aull\'on'
'Santiago Alvarez'
'William B. Tolman'

_publ_section_title
;
 A New Class of (\m-\h2:\h2-Disulfido)dicopper Complexes: Synthesis,
 Characterization, and Disulfido Exchange
;
_journal_name_full 'Inorganic Chemistry'
_journal_page_first 3335
_journal_page_last 3337
_journal_paper_doi 10.1021/ic049811k
_journal_volume 43
_journal_year 2004
_chemical_compound_source 'Eric C. Brown'
_chemical_formula_moiety 'C100 H132 Cu4 N8 S4, C5 H12'
_chemical_formula_sum 'C105 H144 Cu4 N8 S4'
_chemical_formula_weight 1900.68
_chemical_name_common 03114
_chemical_name_systematic
; 
 ? 
;
_space_group_IT_number 2
_symmetry_cell_setting triclinic
_symmetry_space_group_name_Hall '-P 1'
_symmetry_space_group_name_H-M 'P -1'
_atom_sites_solution_hydrogens geom
_atom_sites_solution_primary direct
_atom_sites_solution_secondary difmap
_audit_creation_method SHELXL-97
_cell_angle_alpha 86.767(3)
_cell_angle_beta 87.384(3)
_cell_angle_gamma 85.894(4)
_cell_formula_units_Z 2
_cell_length_a 14.292(3)
_cell_length_b 15.018(3)
_cell_length_c 23.592(5)
_cell_measurement_reflns_used 1908
_cell_measurement_temperature 173(2)
_cell_measurement_theta_max 24.68
_cell_measurement_theta_min 2.48
_cell_volume 5038.3(18)
_computing_cell_refinement 'SAINT, Bruker'
_computing_data_collection 'SMART, Bruker'
_computing_data_reduction 'SAINT, Bruker'
_computing_molecular_graphics 'SHELXTL, Bruker'
_computing_publication_material 'Bruker SHELXTL'
_computing_structure_refinement 'SHELXL-97 (Sheldrick, 1997)'
_computing_structure_solution 'SHELXS-97 (Sheldrick, 1990)'
_diffrn_ambient_temperature 173(2)
_diffrn_measured_fraction_theta_full 0.996
_diffrn_measured_fraction_theta_max 0.996
_diffrn_measurement_device_type 'Siemens SMART Platform CCD'
_diffrn_measurement_method 'area detector'
_diffrn_radiation_monochromator graphite
_diffrn_radiation_source 'normal-focus sealed tube'
_diffrn_radiation_type MoK\a
_diffrn_radiation_wavelength 0.71073
_diffrn_reflns_av_R_equivalents 0.0726
_diffrn_reflns_av_sigmaI/netI 0.1002
_diffrn_reflns_limit_h_max 17
_diffrn_reflns_limit_h_min -17
_diffrn_reflns_limit_k_max 17
_diffrn_reflns_limit_k_min -17
_diffrn_reflns_limit_l_max 28
_diffrn_reflns_limit_l_min -28
_diffrn_reflns_number 49675
_diffrn_reflns_theta_full 25.06
_diffrn_reflns_theta_max 25.06
_diffrn_reflns_theta_min 0.87
_exptl_absorpt_coefficient_mu 0.965
_exptl_absorpt_correction_T_max 1.000000
_exptl_absorpt_correction_T_min 0.770345
_exptl_absorpt_correction_type multi-scan
_exptl_absorpt_process_details 'SADABS, R. Blessing, 1995'
_exptl_crystal_colour 'pale yellow'
_exptl_crystal_density_diffrn 1.253
_exptl_crystal_density_meas 0
_exptl_crystal_density_method 'not measured'
_exptl_crystal_description plate
_exptl_crystal_F_000 2020
_exptl_crystal_size_max 0.3
_exptl_crystal_size_mid 0.2
_exptl_crystal_size_min 0.15
_refine_diff_density_max 0.863
_refine_diff_density_min -0.577
_refine_diff_density_rms 0.081
_refine_ls_extinction_method none
_refine_ls_goodness_of_fit_ref 1.001
_refine_ls_hydrogen_treatment riding
_refine_ls_matrix_type full
_refine_ls_number_parameters 1059
_refine_ls_number_reflns 17769
_refine_ls_number_restraints 70
_refine_ls_restrained_S_all 1.005
_refine_ls_R_factor_all 0.1091
_refine_ls_R_factor_gt 0.0614
_refine_ls_shift/su_max 0.001
_refine_ls_shift/su_mean 0.000
_refine_ls_structure_factor_coef Fsqd
_refine_ls_weighting_details 'calc w=1/[\s^2^(Fo^2^)+(0.0633P)^2^+2.0000P] where P=(Fo^2^+2Fc^2^)/3'
_refine_ls_weighting_scheme calc
_refine_ls_wR_factor_gt 0.1465
_refine_ls_wR_factor_ref 0.1635
_reflns_number_gt 9315
_reflns_number_total 17769
_reflns_threshold_expression >2sigma(I)
_cod_data_source_file ic049811ksi20040213_045832_5.cif
_cod_data_source_block 03114m
_cod_original_cell_volume 5038.1(17)
_cod_database_code 4311068

loop_
_symmetry_equiv_pos_as_xyz
'x, y, z'
'-x, -y, -z'

loop_
_atom_site_label
_atom_site_type_symbol
_atom_site_fract_x
_atom_site_fract_y
_atom_site_fract_z
_atom_site_U_iso_or_equiv
_atom_site_adp_type
_atom_site_occupancy
_atom_site_symmetry_multiplicity
_atom_site_calc_flag
_atom_site_refinement_flags
_atom_site_disorder_assembly
_atom_site_disorder_group
Cu1 Cu 0.07823(4) 0.76832(4) 0.32410(2) 0.04190(17) Uani 1 1 d . . .
S1 S 0.20607(9) 0.67558(8) 0.31428(5) 0.0446(3) Uani 1 1 d . . .
N1 N 0.0783(3) 0.7313(2) 0.41136(16) 0.0387(9) Uani 1 1 d . . .
C1 C 0.1338(4) 0.6657(3) 0.4282(2) 0.0418(12) Uani 1 1 d . . .
Cu2 Cu 0.08274(4) 0.87184(4) 0.22887(2) 0.04256(17) Uani 1 1 d . . .
S2 S -0.04009(9) 0.85302(8) 0.28802(5) 0.0437(3) Uani 1 1 d . B .
N2 N 0.0651(3) 1.0084(2) 0.24446(17) 0.0421(10) Uani 1 1 d . . .
C2 C 0.1319(4) 0.6251(4) 0.4881(2) 0.0521(14) Uani 1 1 d . . .
H2A H 0.0849 0.6589 0.5114 0.078 Uiso 1 1 calc R . .
H2B H 0.1939 0.6273 0.5039 0.078 Uiso 1 1 calc R . .
H2C H 0.1157 0.5628 0.4879 0.078 Uiso 1 1 calc R . .
C3 C 0.2041(3) 0.6223(3) 0.38659(19) 0.0434(12) Uani 1 1 d . . .
H3A H 0.1875 0.5593 0.3836 0.052 Uiso 1 1 calc R . .
Cu4 Cu 0.10008(4) 0.61915(4) 0.26501(2) 0.04320(17) Uani 1 1 d . . .
S3 S 0.20565(9) 0.81649(9) 0.18017(5) 0.0456(3) Uani 1 1 d . . .
N4 N 0.0975(3) 0.4837(3) 0.25071(18) 0.0441(10) Uani 1 1 d . . .
Cu3 Cu 0.09734(4) 0.72150(4) 0.16778(2) 0.04347(17) Uani 1 1 d . . .
S4 S -0.01618(9) 0.64328(8) 0.20592(5) 0.0441(3) Uani 1 1 d . . .
N3 N 0.1005(3) 0.7639(3) 0.08148(16) 0.0434(10) Uani 1 1 d . . .
C4 C 0.3039(4) 0.6191(3) 0.4058(2) 0.0468(13) Uani 1 1 d . A .
N5 N -0.1494(3) 0.4667(3) 0.23210(18) 0.0477(11) Uani 1 1 d . . .
C5 C 0.3699(4) 0.5477(4) 0.3816(2) 0.0622(16) Uani 1 1 d . . .
H5A H 0.4325 0.5517 0.3961 0.093 Uiso 1 1 calc R . .
H5B H 0.3730 0.5557 0.3401 0.093 Uiso 1 1 calc R . .
H5C H 0.3473 0.4889 0.3929 0.093 Uiso 1 1 calc R . .
N6 N 0.3245(3) 0.6797(3) 0.43827(18) 0.0493(11) Uani 1 1 d D . .
N7 N 0.3415(3) 0.8128(3) 0.0565(2) 0.0641(13) Uani 1 1 d . . .
N8 N -0.1865(3) 1.0512(3) 0.28503(18) 0.0477(11) Uani 1 1 d D . .
C6 C 0.4173(3) 0.6916(5) 0.4557(4) 0.055(2) Uani 0.820(10) 1 d PGD A 1
C7 C 0.4399(4) 0.6617(5) 0.5105(3) 0.0622(19) Uani 0.820(10) 1 d PGD A 1
C8 C 0.5297(5) 0.6701(7) 0.5291(3) 0.076(3) Uani 0.820(10) 1 d PGD A 1
H8A H 0.5451 0.6497 0.5666 0.091 Uiso 0.820(10) 1 calc PR A 1
C9 C 0.5968(4) 0.7082(8) 0.4927(4) 0.100(4) Uani 0.820(10) 1 d PGD A 1
H9A H 0.6581 0.7140 0.5054 0.119 Uiso 0.820(10) 1 calc PR A 1
C10 C 0.5742(4) 0.7381(6) 0.4379(4) 0.096(3) Uani 0.820(10) 1 d PGD A 1
H10A H 0.6201 0.7642 0.4130 0.115 Uiso 0.820(10) 1 calc PR A 1
C11 C 0.4844(5) 0.7297(4) 0.4194(3) 0.080(3) Uani 0.820(10) 1 d PGD A 1
C12 C 0.4537(7) 0.7613(6) 0.3599(4) 0.114(4) Uani 0.820(10) 1 d PDU A 1
H12A H 0.4598 0.7102 0.3349 0.137 Uiso 0.820(10) 1 calc PR A 1
H12B H 0.3869 0.7836 0.3620 0.137 Uiso 0.820(10) 1 calc PR A 1
C13 C 0.5121(7) 0.8346(6) 0.3344(4) 0.127(4) Uani 0.820(10) 1 d PDU A 1
H13A H 0.4926 0.8513 0.2957 0.190 Uiso 0.820(10) 1 calc PR A 1
H13B H 0.5785 0.8133 0.3333 0.190 Uiso 0.820(10) 1 calc PR A 1
H13C H 0.5029 0.8869 0.3576 0.190 Uiso 0.820(10) 1 calc PR A 1
C14 C 0.3727(12) 0.6192(8) 0.5527(7) 0.066(3) Uani 0.820(10) 1 d PD A 1
H14A H 0.3945 0.6250 0.5915 0.079 Uiso 0.820(10) 1 calc PR A 1
H14B H 0.3103 0.6520 0.5501 0.079 Uiso 0.820(10) 1 calc PR A 1
C15 C 0.3626(5) 0.5224(7) 0.5440(5) 0.060(3) Uani 0.820(10) 1 d PD A 1
H15A H 0.3135 0.5002 0.5704 0.090 Uiso 0.820(10) 1 calc PR A 1
H15B H 0.4223 0.4881 0.5511 0.090 Uiso 0.820(10) 1 calc PR A 1
H15C H 0.3454 0.5154 0.5049 0.090 Uiso 0.820(10) 1 calc PR A 1
C6' C 0.4226(9) 0.676(2) 0.448(2) 0.055(2) Uani 0.180(10) 1 d PGD A 2
C7' C 0.4571(18) 0.663(2) 0.5024(17) 0.0622(19) Uani 0.180(10) 1 d PGD A 2
C8' C 0.547(3) 0.686(3) 0.5123(15) 0.076(3) Uani 0.180(10) 1 d PGD A 2
H8'A H 0.5710 0.6772 0.5493 0.091 Uiso 0.180(10) 1 calc PR A 2
C9' C 0.603(2) 0.721(4) 0.4679(19) 0.100(4) Uani 0.180(10) 1 d PGD A 2
H9'A H 0.6648 0.7367 0.4746 0.119 Uiso 0.180(10) 1 calc PR A 2
C10' C 0.569(2) 0.734(3) 0.4137(16) 0.096(3) Uani 0.180(10) 1 d PGD A 2
H10B H 0.6066 0.7580 0.3834 0.115 Uiso 0.180(10) 1 calc PR A 2
C11' C 0.478(2) 0.7112(19) 0.4038(15) 0.080(3) Uani 0.180(10) 1 d PGD A 2
C12' C 0.478(4) 0.738(3) 0.3408(16) 0.114(4) Uani 0.180(10) 1 d PDU A 2
H12C H 0.5430 0.7447 0.3259 0.137 Uiso 0.180(10) 1 calc PR A 2
H12D H 0.4517 0.6901 0.3202 0.137 Uiso 0.180(10) 1 calc PR A 2
C13' C 0.419(3) 0.824(3) 0.3317(16) 0.127(4) Uani 0.180(10) 1 d PDU A 2
H13D H 0.3932 0.8273 0.2939 0.190 Uiso 0.180(10) 1 calc PR A 2
H13E H 0.4585 0.8748 0.3346 0.190 Uiso 0.180(10) 1 calc PR A 2
H13F H 0.3679 0.8278 0.3606 0.190 Uiso 0.180(10) 1 calc PR A 2
C14' C 0.382(5) 0.625(3) 0.541(4) 0.066(3) Uani 0.180(10) 1 d PD A 2
H14C H 0.3858 0.6466 0.5797 0.079 Uiso 0.180(10) 1 calc PR A 2
H14D H 0.3194 0.6448 0.5269 0.079 Uiso 0.180(10) 1 calc PR A 2
C15' C 0.393(3) 0.524(3) 0.544(3) 0.060(3) Uani 0.180(10) 1 d PD A 2
H15D H 0.3499 0.5005 0.5741 0.090 Uiso 0.180(10) 1 calc PR A 2
H15E H 0.4576 0.5042 0.5530 0.090 Uiso 0.180(10) 1 calc PR A 2
H15F H 0.3780 0.5019 0.5076 0.090 Uiso 0.180(10) 1 calc PR A 2
C16 C 0.0148(4) 0.7750(3) 0.4512(2) 0.0424(12) Uani 1 1 d . . .
C17 C -0.0803(4) 0.7576(3) 0.4539(2) 0.0451(13) Uani 1 1 d . . .
C18 C -0.1397(4) 0.8038(4) 0.4926(2) 0.0544(14) Uani 1 1 d . . .
H18A H -0.2043 0.7924 0.4960 0.065 Uiso 1 1 calc R . .
C19 C -0.1057(4) 0.8660(4) 0.5259(2) 0.0600(16) Uani 1 1 d . . .
H19A H -0.1468 0.8957 0.5526 0.072 Uiso 1 1 calc R . .
C20 C -0.0129(4) 0.8852(4) 0.5207(2) 0.0586(15) Uani 1 1 d . . .
H20A H 0.0085 0.9294 0.5433 0.070 Uiso 1 1 calc R . .
C21 C 0.0500(4) 0.8418(3) 0.4835(2) 0.0477(13) Uani 1 1 d . . .
C22 C 0.1507(4) 0.8669(4) 0.4761(2) 0.0607(16) Uani 1 1 d . . .
H22A H 0.1930 0.8122 0.4813 0.073 Uiso 1 1 calc R . .
H22B H 0.1631 0.9073 0.5062 0.073 Uiso 1 1 calc R . .
C23 C 0.1738(4) 0.9127(4) 0.4183(2) 0.0679(17) Uani 1 1 d . . .
H23A H 0.2396 0.9274 0.4163 0.102 Uiso 1 1 calc R . .
H23B H 0.1331 0.9677 0.4131 0.102 Uiso 1 1 calc R . .
H23C H 0.1635 0.8725 0.3882 0.102 Uiso 1 1 calc R . .
C24 C -0.1173(4) 0.6892(3) 0.4187(2) 0.0499(13) Uani 1 1 d . . .
H24A H -0.0759 0.6823 0.3842 0.060 Uiso 1 1 calc R . .
H24B H -0.1805 0.7110 0.4064 0.060 Uiso 1 1 calc R . .
C25 C -0.1236(4) 0.5987(4) 0.4496(3) 0.0703(18) Uani 1 1 d . . .
H25A H -0.1482 0.5572 0.4243 0.106 Uiso 1 1 calc R . .
H25B H -0.1656 0.6045 0.4834 0.106 Uiso 1 1 calc R . .
H25C H -0.0610 0.5758 0.4611 0.106 Uiso 1 1 calc R . .
C26 C 0.0083(4) 1.0342(3) 0.2847(2) 0.0436(12) Uani 1 1 d . B .
C27 C 0.0004(4) 1.1273(3) 0.3059(2) 0.0536(14) Uani 1 1 d . . .
H27A H 0.0399 1.1656 0.2815 0.080 Uiso 1 1 calc R . .
H27B H 0.0212 1.1254 0.3450 0.080 Uiso 1 1 calc R . .
H27C H -0.0651 1.1514 0.3050 0.080 Uiso 1 1 calc R . .
C28 C -0.0489(3) 0.9652(3) 0.3174(2) 0.0471(13) Uani 1 1 d . . .
H28A H -0.0266 0.9585 0.3570 0.057 Uiso 1 1 calc R B .
C29 C -0.1533(4) 0.9928(3) 0.3208(2) 0.0454(13) Uani 1 1 d . B .
C30 C -0.2096(4) 0.9433(4) 0.3674(2) 0.0617(16) Uani 1 1 d . . .
H30A H -0.2759 0.9649 0.3662 0.093 Uiso 1 1 calc R B .
H30B H -0.1857 0.9541 0.4045 0.093 Uiso 1 1 calc R . .
H30C H -0.2034 0.8790 0.3614 0.093 Uiso 1 1 calc R . .
C31 C -0.2845(4) 1.0804(8) 0.2906(5) 0.045(2) Uani 0.479(6) 1 d PGD B 1
C32 C -0.3325(12) 1.0466(8) 0.2475(5) 0.064(3) Uani 0.479(6) 1 d PGD B 1
C33 C -0.4276(12) 1.0703(14) 0.2420(8) 0.083(5) Uani 0.479(6) 1 d PGD B 1
H33A H -0.4604 1.0471 0.2126 0.100 Uiso 0.479(6) 1 calc PR B 1
C34 C -0.4746(5) 1.1279(16) 0.2795(11) 0.101(3) Uani 0.479(6) 1 d PGD B 1
H34A H -0.5396 1.1441 0.2757 0.121 Uiso 0.479(6) 1 calc PR B 1
C35 C -0.4266(10) 1.1617(11) 0.3226(8) 0.087(5) Uani 0.479(6) 1 d PGD B 1
H35A H -0.4588 1.2011 0.3482 0.105 Uiso 0.479(6) 1 calc PR B 1
C36 C -0.3315(10) 1.1380(9) 0.3281(4) 0.058(3) Uani 0.479(6) 1 d PGD B 1
C37 C -0.2746(10) 1.1705(8) 0.3743(6) 0.078(4) Uani 0.479(6) 1 d PD B 1
H37A H -0.2267 1.1233 0.3865 0.094 Uiso 0.479(6) 1 calc PR B 1
H37B H -0.3160 1.1858 0.4077 0.094 Uiso 0.479(6) 1 calc PR B 1
C38 C -0.2268(10) 1.2537(8) 0.3500(6) 0.090(4) Uani 0.479(6) 1 d PD B 1
H38A H -0.1902 1.2769 0.3793 0.135 Uiso 0.479(6) 1 calc PR B 1
H38B H -0.2748 1.2997 0.3376 0.135 Uiso 0.479(6) 1 calc PR B 1
H38C H -0.1851 1.2377 0.3175 0.135 Uiso 0.479(6) 1 calc PR B 1
C39 C -0.2895(11) 0.9846(8) 0.2031(6) 0.097(4) Uani 0.479(6) 1 d PDU B 1
H39A H -0.3058 1.0106 0.1649 0.117 Uiso 0.479(6) 1 calc PR B 1
H39B H -0.2203 0.9820 0.2050 0.117 Uiso 0.479(6) 1 calc PR B 1
C40 C -0.3201(16) 0.8934(8) 0.2093(9) 0.129(5) Uani 0.479(6) 1 d PDU B 1
H40A H -0.2874 0.8571 0.1803 0.193 Uiso 0.479(6) 1 calc PR B 1
H40B H -0.3880 0.8948 0.2045 0.193 Uiso 0.479(6) 1 calc PR B 1
H40C H -0.3055 0.8674 0.2472 0.193 Uiso 0.479(6) 1 calc PR B 1
C31' C -0.2844(4) 1.0724(7) 0.2779(5) 0.045(2) Uani 0.521(6) 1 d PGD B 2
C32' C -0.3458(10) 1.0214(6) 0.2518(5) 0.064(3) Uani 0.521(6) 1 d PGD B 2
C33' C -0.4412(9) 1.0471(12) 0.2524(8) 0.083(5) Uani 0.521(6) 1 d PGD B 2
H33B H -0.4831 1.0122 0.2346 0.100 Uiso 0.521(6) 1 calc PR B 2
C34' C -0.4752(5) 1.1239(14) 0.2790(11) 0.101(3) Uani 0.521(6) 1 d PGD B 2
H34B H -0.5404 1.1415 0.2793 0.121 Uiso 0.521(6) 1 calc PR B 2
C35' C -0.4138(10) 1.1749(9) 0.3050(8) 0.087(5) Uani 0.521(6) 1 d PGD B 2
H35B H -0.4371 1.2273 0.3232 0.105 Uiso 0.521(6) 1 calc PR B 2
C36' C -0.3184(9) 1.1491(8) 0.3045(4) 0.058(3) Uani 0.521(6) 1 d PGD B 2
C37' C -0.2618(9) 1.2138(7) 0.3327(4) 0.078(4) Uani 0.521(6) 1 d PD B 2
H37C H -0.2039 1.2233 0.3091 0.094 Uiso 0.521(6) 1 calc PR B 2
H37D H -0.2986 1.2721 0.3343 0.094 Uiso 0.521(6) 1 calc PR B 2
C38' C -0.2354(10) 1.1829(10) 0.3912(5) 0.090(4) Uani 0.521(6) 1 d PD B 2
H38D H -0.1980 1.2271 0.4068 0.135 Uiso 0.521(6) 1 calc PR B 2
H38E H -0.1985 1.1254 0.3899 0.135 Uiso 0.521(6) 1 calc PR B 2
H38F H -0.2924 1.1758 0.4152 0.135 Uiso 0.521(6) 1 calc PR B 2
C39' C -0.2964(9) 0.9372(9) 0.2264(6) 0.097(4) Uani 0.521(6) 1 d PDU B 2
H39C H -0.2360 0.9522 0.2073 0.117 Uiso 0.521(6) 1 calc PR B 2
H39D H -0.2831 0.8910 0.2571 0.117 Uiso 0.521(6) 1 calc PR B 2
C40' C -0.3585(13) 0.9013(11) 0.1839(7) 0.129(5) Uani 0.521(6) 1 d PDU B 2
H40D H -0.3277 0.8466 0.1689 0.193 Uiso 0.521(6) 1 calc PR B 2
H40E H -0.3691 0.9461 0.1527 0.193 Uiso 0.521(6) 1 calc PR B 2
H40F H -0.4188 0.8878 0.2027 0.193 Uiso 0.521(6) 1 calc PR B 2
C41 C 0.1222(4) 1.0714(3) 0.2119(2) 0.0457(13) Uani 1 1 d . . .
C42 C 0.0934(4) 1.1002(4) 0.1574(2) 0.0654(17) Uani 1 1 d . . .
C43 C 0.1484(5) 1.1575(4) 0.1249(3) 0.0688(17) Uani 1 1 d . . .
H43A H 0.1295 1.1779 0.0880 0.083 Uiso 1 1 calc R . .
C44 C 0.2284(5) 1.1853(4) 0.1444(3) 0.0668(17) Uani 1 1 d . . .
H44A H 0.2644 1.2258 0.1217 0.080 Uiso 1 1 calc R . .
C45 C 0.2575(4) 1.1546(4) 0.1974(3) 0.0702(17) Uani 1 1 d . . .
H45A H 0.3142 1.1735 0.2108 0.084 Uiso 1 1 calc R . .
C46 C 0.2045(4) 1.0959(4) 0.2317(2) 0.0588(15) Uani 1 1 d . . .
C47 C 0.2392(4) 1.0635(4) 0.2917(3) 0.0737(18) Uani 1 1 d . . .
H47A H 0.2720 1.1111 0.3082 0.088 Uiso 1 1 calc R . .
H47B H 0.1849 1.0494 0.3174 0.088 Uiso 1 1 calc R . .
C48 C 0.3033(5) 0.9833(5) 0.2860(3) 0.093(2) Uani 1 1 d . . .
H48A H 0.3259 0.9626 0.3234 0.139 Uiso 1 1 calc R . .
H48B H 0.3569 0.9977 0.2605 0.139 Uiso 1 1 calc R . .
H48C H 0.2701 0.9361 0.2703 0.139 Uiso 1 1 calc R . .
C49 C 0.0047(5) 1.0615(5) 0.1318(3) 0.089(2) Uani 1 1 d . . .
H49A H 0.0145 1.0568 0.0902 0.107 Uiso 1 1 calc R . .
H49B H -0.0053 1.0012 0.1492 0.107 Uiso 1 1 calc R . .
C50 C -0.0752(6) 1.1220(5) 0.1441(3) 0.098(2) Uani 1 1 d . . .
H50A H -0.1314 1.0999 0.1288 0.147 Uiso 1 1 calc R . .
H50B H -0.0646 1.1813 0.1265 0.147 Uiso 1 1 calc R . .
H50C H -0.0842 1.1260 0.1853 0.147 Uiso 1 1 calc R . .
C51 C 0.0448(4) 0.4588(3) 0.2142(2) 0.0441(12) Uani 1 1 d . . .
C52 C 0.0411(4) 0.3637(3) 0.1965(2) 0.0571(15) Uani 1 1 d . . .
H52A H 0.0830 0.3237 0.2197 0.086 Uiso 1 1 calc R . .
H52B H 0.0612 0.3605 0.1563 0.086 Uiso 1 1 calc R . .
H52C H -0.0233 0.3455 0.2019 0.086 Uiso 1 1 calc R . .
C53 C -0.0188(3) 0.5284(3) 0.1817(2) 0.0414(12) Uani 1 1 d . . .
H53A H 0.0008 0.5287 0.1405 0.050 Uiso 1 1 calc R . .
C54 C -0.1216(3) 0.5109(3) 0.1879(2) 0.0442(13) Uani 1 1 d . . .
C55 C -0.1835(4) 0.5548(4) 0.1413(2) 0.0536(14) Uani 1 1 d . . .
H55A H -0.2487 0.5405 0.1494 0.080 Uiso 1 1 calc R . .
H55B H -0.1617 0.5322 0.1045 0.080 Uiso 1 1 calc R . .
H55C H -0.1796 0.6198 0.1402 0.080 Uiso 1 1 calc R . .
C56 C -0.2467(4) 0.4592(3) 0.2443(2) 0.0488(13) Uani 1 1 d . . .
C57 C -0.2928(4) 0.5173(4) 0.2827(2) 0.0539(14) Uani 1 1 d . . .
C58 C -0.3865(4) 0.5057(4) 0.2979(2) 0.0620(16) Uani 1 1 d . . .
H58A H -0.4184 0.5446 0.3239 0.074 Uiso 1 1 calc R . .
C59 C -0.4342(4) 0.4402(4) 0.2766(3) 0.0681(17) Uani 1 1 d . . .
H59A H -0.4985 0.4342 0.2873 0.082 Uiso 1 1 calc R . .
C60 C -0.3879(5) 0.3831(4) 0.2395(3) 0.0717(18) Uani 1 1 d . . .
H60A H -0.4208 0.3371 0.2249 0.086 Uiso 1 1 calc R . .
C61 C -0.2938(4) 0.3908(4) 0.2226(2) 0.0595(15) Uani 1 1 d . . .
C62 C -0.2393(5) 0.3255(4) 0.1829(3) 0.080(2) Uani 1 1 d . . .
H62A H -0.2099 0.3608 0.1511 0.096 Uiso 1 1 calc R . .
H62B H -0.1880 0.2932 0.2042 0.096 Uiso 1 1 calc R . .
C63 C -0.2957(6) 0.2581(5) 0.1586(3) 0.108(3) Uani 1 1 d . . .
H63A H -0.2552 0.2207 0.1336 0.162 Uiso 1 1 calc R . .
H63B H -0.3463 0.2889 0.1368 0.162 Uiso 1 1 calc R . .
H63C H -0.3228 0.2204 0.1895 0.162 Uiso 1 1 calc R . .
C64 C -0.2419(4) 0.5906(4) 0.3067(2) 0.0603(15) Uani 1 1 d . . .
H64A H -0.1738 0.5730 0.3059 0.072 Uiso 1 1 calc R . .
H64B H -0.2632 0.5969 0.3468 0.072 Uiso 1 1 calc R . .
C65 C -0.2580(4) 0.6805(4) 0.2741(3) 0.0726(18) Uani 1 1 d . . .
H65A H -0.2230 0.7252 0.2913 0.109 Uiso 1 1 calc R . .
H65B H -0.3251 0.6992 0.2758 0.109 Uiso 1 1 calc R . .
H65C H -0.2361 0.6750 0.2344 0.109 Uiso 1 1 calc R . .
C66 C 0.1604(4) 0.4202(3) 0.2816(2) 0.0498(14) Uani 1 1 d . . .
C67 C 0.1330(5) 0.3928(4) 0.3368(3) 0.0732(18) Uani 1 1 d . . .
C68 C 0.1978(6) 0.3359(4) 0.3684(3) 0.091(2) Uani 1 1 d . . .
H68A H 0.1820 0.3166 0.4064 0.110 Uiso 1 1 calc R . .
C69 C 0.2843(6) 0.3086(4) 0.3434(3) 0.083(2) Uani 1 1 d . . .
H69A H 0.3268 0.2689 0.3641 0.100 Uiso 1 1 calc R . .
C70 C 0.3083(5) 0.3380(4) 0.2901(3) 0.0736(19) Uani 1 1 d . . .
H70A H 0.3680 0.3189 0.2740 0.088 Uiso 1 1 calc R . .
C71 C 0.2487(4) 0.3952(4) 0.2580(3) 0.0572(15) Uani 1 1 d . . .
C72 C 0.2794(5) 0.4265(4) 0.1983(3) 0.082(2) Uani 1 1 d . . .
H72A H 0.3238 0.3803 0.1817 0.099 Uiso 1 1 calc R . .
H72B H 0.2240 0.4345 0.1743 0.099 Uiso 1 1 calc R . .
C73 C 0.3238(6) 0.5091(6) 0.1980(4) 0.131(3) Uani 1 1 d . . .
H73A H 0.3423 0.5279 0.1589 0.196 Uiso 1 1 calc R . .
H73B H 0.3796 0.5009 0.2209 0.196 Uiso 1 1 calc R . .
H73C H 0.2798 0.5550 0.2141 0.196 Uiso 1 1 calc R . .
C74 C 0.0379(6) 0.4319(5) 0.3669(3) 0.095(2) Uani 1 1 d . . .
H74A H 0.0462 0.4369 0.4080 0.114 Uiso 1 1 calc R . .
H74B H 0.0190 0.4919 0.3499 0.114 Uiso 1 1 calc R . .
C75 C -0.0332(6) 0.3694(5) 0.3581(3) 0.109(3) Uani 1 1 d . . .
H75A H -0.0932 0.3909 0.3760 0.164 Uiso 1 1 calc R . .
H75B H -0.0136 0.3104 0.3752 0.164 Uiso 1 1 calc R . .
H75C H -0.0405 0.3650 0.3173 0.164 Uiso 1 1 calc R . .
C76 C 0.1468(4) 0.8306(4) 0.0666(2) 0.0505(14) Uani 1 1 d . . .
C77 C 0.1454(4) 0.8768(4) 0.0084(2) 0.0699(17) Uani 1 1 d . . .
H77A H 0.1064 0.8452 -0.0159 0.105 Uiso 1 1 calc R . .
H77B H 0.2095 0.8766 -0.0082 0.105 Uiso 1 1 calc R . .
H77C H 0.1194 0.9386 0.0113 0.105 Uiso 1 1 calc R . .
C78 C 0.2063(4) 0.8718(3) 0.1086(2) 0.0471(13) Uani 1 1 d . . .
H78A H 0.1815 0.9353 0.1123 0.057 Uiso 1 1 calc R . .
C79 C 0.3101(4) 0.8726(4) 0.0893(2) 0.0518(14) Uani 1 1 d . . .
C80 C 0.3638(4) 0.9420(4) 0.1146(3) 0.0757(19) Uani 1 1 d . . .
H80A H 0.4292 0.9371 0.1001 0.113 Uiso 1 1 calc R . .
H80B H 0.3618 0.9325 0.1561 0.113 Uiso 1 1 calc R . .
H80C H 0.3353 1.0017 0.1042 0.113 Uiso 1 1 calc R . .
C81 C 0.4398(5) 0.8062(4) 0.0395(3) 0.0755(19) Uani 1 1 d . . .
C82 C 0.4663(5) 0.8379(5) -0.0168(3) 0.086(2) Uani 1 1 d . . .
C83 C 0.5602(6) 0.8257(6) -0.0327(4) 0.127(3) Uani 1 1 d . . .
H83A H 0.5827 0.8484 -0.0688 0.153 Uiso 1 1 calc R . .
C84 C 0.6227(7) 0.7792(8) 0.0050(5) 0.157(4) Uani 1 1 d . . .
H84A H 0.6869 0.7713 -0.0073 0.189 Uiso 1 1 calc R . .
C85 C 0.5978(6) 0.7453(7) 0.0570(5) 0.137(4) Uani 1 1 d . . .
H85A H 0.6423 0.7137 0.0808 0.164 Uiso 1 1 calc R . .
C86 C 0.4990(6) 0.7595(5) 0.0752(3) 0.093(2) Uani 1 1 d . . .
C87 C 0.4663(5) 0.7200(6) 0.1318(4) 0.120(3) Uani 1 1 d . . .
H87A H 0.4448 0.7700 0.1559 0.144 Uiso 1 1 calc R . .
H87B H 0.4108 0.6864 0.1257 0.144 Uiso 1 1 calc R . .
C88 C 0.5328(8) 0.6604(7) 0.1641(5) 0.182(5) Uani 1 1 d . . .
H88A H 0.5022 0.6399 0.2001 0.273 Uiso 1 1 calc R . .
H88B H 0.5876 0.6927 0.1720 0.273 Uiso 1 1 calc R . .
H88C H 0.5531 0.6087 0.1419 0.273 Uiso 1 1 calc R . .
C89 C 0.4005(6) 0.8850(6) -0.0576(3) 0.106(3) Uani 1 1 d . . .
H89A H 0.3416 0.8539 -0.0567 0.127 Uiso 1 1 calc R . .
H89B H 0.4291 0.8834 -0.0966 0.127 Uiso 1 1 calc R . .
C90 C 0.3779(7) 0.9828(7) -0.0425(4) 0.134(3) Uani 1 1 d . . .
H90A H 0.3344 1.0123 -0.0698 0.201 Uiso 1 1 calc R . .
H90B H 0.4360 1.0139 -0.0441 0.201 Uiso 1 1 calc R . .
H90C H 0.3490 0.9844 -0.0041 0.201 Uiso 1 1 calc R . .
C91 C 0.0464(4) 0.7230(4) 0.0425(2) 0.0503(14) Uani 1 1 d . . .
C92 C -0.0516(5) 0.7389(4) 0.0452(2) 0.0639(16) Uani 1 1 d . . .
C93 C -0.1032(5) 0.6913(5) 0.0099(3) 0.0763(19) Uani 1 1 d . . .
H93A H -0.1696 0.7013 0.0106 0.092 Uiso 1 1 calc R . .
C94 C -0.0608(6) 0.6311(5) -0.0253(3) 0.087(2) Uani 1 1 d . . .
H94A H -0.0977 0.5995 -0.0488 0.105 Uiso 1 1 calc R . .
C95 C 0.0360(5) 0.6151(5) -0.0274(3) 0.080(2) Uani 1 1 d . . .
H95A H 0.0647 0.5733 -0.0527 0.097 Uiso 1 1 calc R . .
C96 C 0.0922(4) 0.6595(4) 0.0073(2) 0.0601(15) Uani 1 1 d . . .
C97 C 0.1957(5) 0.6377(5) 0.0081(3) 0.082(2) Uani 1 1 d . . .
H97A H 0.2276 0.6941 0.0082 0.098 Uiso 1 1 calc R . .
H97B H 0.2167 0.6077 -0.0271 0.098 Uiso 1 1 calc R . .
C98 C 0.2245(5) 0.5788(5) 0.0583(3) 0.109(3) Uani 1 1 d . . .
H98A H 0.2929 0.5674 0.0568 0.163 Uiso 1 1 calc R . .
H98B H 0.1948 0.5220 0.0578 0.163 Uiso 1 1 calc R . .
H98C H 0.2047 0.6084 0.0933 0.163 Uiso 1 1 calc R . .
C99 C -0.1014(5) 0.8048(4) 0.0834(3) 0.079(2) Uani 1 1 d . . .
H99A H -0.1601 0.7797 0.0990 0.095 Uiso 1 1 calc R . .
H99B H -0.0614 0.8119 0.1158 0.095 Uiso 1 1 calc R . .
C100 C -0.1249(6) 0.8920(5) 0.0570(4) 0.121(3) Uani 1 1 d . . .
H10C H -0.1572 0.9304 0.0851 0.181 Uiso 1 1 calc R . .
H10D H -0.1661 0.8864 0.0256 0.181 Uiso 1 1 calc R . .
H10E H -0.0673 0.9187 0.0425 0.181 Uiso 1 1 calc R . .

loop_
_atom_site_aniso_label
_atom_site_aniso_U_11
_atom_site_aniso_U_22
_atom_site_aniso_U_33
_atom_site_aniso_U_23
_atom_site_aniso_U_13
_atom_site_aniso_U_12
Cu1 0.0481(4) 0.0387(3) 0.0383(4) 0.0011(3) -0.0053(3) 0.0011(3)
S1 0.0485(8) 0.0471(8) 0.0378(8) -0.0015(6) -0.0068(6) 0.0021(6)
N1 0.042(2) 0.037(2) 0.038(2) -0.0025(19) -0.0039(19) -0.0035(19)
C1 0.048(3) 0.039(3) 0.039(3) 0.001(2) -0.005(2) -0.011(2)
Cu2 0.0480(4) 0.0419(4) 0.0374(4) -0.0008(3) -0.0009(3) -0.0020(3)
S2 0.0438(8) 0.0402(7) 0.0462(8) 0.0007(6) -0.0030(6) 0.0012(6)
N2 0.043(3) 0.036(2) 0.047(3) -0.002(2) 0.001(2) -0.0035(19)
C2 0.051(3) 0.062(3) 0.040(3) 0.017(3) -0.001(2) 0.002(3)
C3 0.051(3) 0.042(3) 0.038(3) -0.002(2) -0.009(2) -0.004(2)
Cu4 0.0502(4) 0.0412(4) 0.0381(4) -0.0007(3) -0.0065(3) -0.0009(3)
S3 0.0483(8) 0.0475(8) 0.0408(8) -0.0004(6) -0.0001(6) -0.0051(6)
N4 0.040(3) 0.040(2) 0.052(3) -0.003(2) -0.004(2) 0.0016(19)
Cu3 0.0502(4) 0.0406(4) 0.0393(4) 0.0028(3) -0.0016(3) -0.0050(3)
S4 0.0447(8) 0.0412(7) 0.0465(8) 0.0012(6) -0.0054(6) -0.0037(6)
N3 0.044(3) 0.048(3) 0.037(2) 0.002(2) 0.001(2) -0.004(2)
C4 0.050(3) 0.047(3) 0.041(3) 0.009(3) -0.010(3) 0.005(3)
N5 0.056(3) 0.045(3) 0.043(3) -0.002(2) -0.001(2) -0.009(2)
C5 0.054(4) 0.066(4) 0.066(4) -0.014(3) -0.012(3) 0.017(3)
N6 0.045(3) 0.051(3) 0.052(3) 0.001(2) -0.011(2) -0.005(2)
N7 0.049(3) 0.075(3) 0.069(3) -0.009(3) 0.008(2) -0.009(3)
N8 0.049(3) 0.041(2) 0.052(3) -0.004(2) -0.007(2) 0.005(2)
C6 0.047(4) 0.035(4) 0.086(5) -0.004(4) -0.020(3) -0.004(3)
C7 0.049(5) 0.051(4) 0.089(6) -0.021(4) -0.018(4) 0.008(3)
C8 0.071(6) 0.064(6) 0.097(7) -0.010(5) -0.038(5) -0.005(4)
C9 0.071(6) 0.073(6) 0.159(12) 0.017(7) -0.045(7) -0.024(4)
C10 0.069(6) 0.085(6) 0.138(10) 0.028(7) -0.033(6) -0.036(4)
C11 0.060(5) 0.061(5) 0.118(8) 0.022(5) -0.018(5) -0.018(4)
C12 0.065(7) 0.122(8) 0.148(9) 0.064(7) 0.004(6) -0.024(5)
C13 0.085(7) 0.123(8) 0.159(9) 0.058(7) 0.028(6) 0.012(6)
C14 0.069(6) 0.084(5) 0.044(9) -0.016(4) -0.015(4) 0.017(4)
C15 0.033(6) 0.092(5) 0.054(4) 0.014(3) -0.009(5) 0.000(5)
C6' 0.047(4) 0.035(4) 0.086(5) -0.004(4) -0.020(3) -0.004(3)
C7' 0.049(5) 0.051(4) 0.089(6) -0.021(4) -0.018(4) 0.008(3)
C8' 0.071(6) 0.064(6) 0.097(7) -0.010(5) -0.038(5) -0.005(4)
C9' 0.071(6) 0.073(6) 0.159(12) 0.017(7) -0.045(7) -0.024(4)
C10' 0.069(6) 0.085(6) 0.138(10) 0.028(7) -0.033(6) -0.036(4)
C11' 0.060(5) 0.061(5) 0.118(8) 0.022(5) -0.018(5) -0.018(4)
C12' 0.065(7) 0.122(8) 0.148(9) 0.064(7) 0.004(6) -0.024(5)
C13' 0.085(7) 0.123(8) 0.159(9) 0.058(7) 0.028(6) 0.012(6)
C14' 0.069(6) 0.084(5) 0.044(9) -0.016(4) -0.015(4) 0.017(4)
C15' 0.033(6) 0.092(5) 0.054(4) 0.014(3) -0.009(5) 0.000(5)
C16 0.048(3) 0.045(3) 0.034(3) 0.004(2) -0.001(2) -0.004(2)
C17 0.048(3) 0.042(3) 0.044(3) 0.006(2) 0.004(3) -0.005(2)
C18 0.051(4) 0.059(4) 0.053(4) 0.004(3) 0.007(3) -0.009(3)
C19 0.069(4) 0.055(4) 0.054(4) -0.003(3) 0.019(3) -0.003(3)
C20 0.077(4) 0.053(4) 0.047(4) -0.009(3) 0.004(3) -0.012(3)
C21 0.056(4) 0.048(3) 0.040(3) -0.006(3) -0.003(3) -0.006(3)
C22 0.066(4) 0.065(4) 0.054(4) -0.016(3) -0.008(3) -0.017(3)
C23 0.071(4) 0.064(4) 0.073(4) -0.021(3) 0.007(3) -0.023(3)
C24 0.050(3) 0.045(3) 0.056(4) 0.001(3) -0.009(3) -0.008(3)
C25 0.081(5) 0.055(4) 0.077(5) 0.001(3) -0.018(3) -0.013(3)
C26 0.049(3) 0.036(3) 0.046(3) 0.002(2) -0.006(3) -0.005(2)
C27 0.059(4) 0.046(3) 0.056(4) -0.006(3) 0.001(3) -0.001(3)
C28 0.049(3) 0.050(3) 0.039(3) 0.006(2) -0.004(2) 0.010(3)
C29 0.051(3) 0.036(3) 0.048(3) -0.001(2) 0.000(3) 0.003(2)
C30 0.056(4) 0.063(4) 0.061(4) 0.015(3) 0.016(3) 0.007(3)
C31 0.046(3) 0.045(4) 0.045(6) -0.003(4) -0.009(3) 0.003(3)
C32 0.050(6) 0.053(7) 0.094(6) -0.018(5) -0.003(4) -0.029(5)
C33 0.044(6) 0.099(11) 0.107(9) 0.011(9) -0.013(6) -0.023(6)
C34 0.043(4) 0.080(6) 0.175(9) 0.023(5) -0.016(5) 0.003(4)
C35 0.046(6) 0.065(6) 0.147(14) -0.008(8) 0.015(6) 0.007(5)
C36 0.039(5) 0.074(5) 0.061(9) -0.022(7) 0.012(6) -0.002(4)
C37 0.064(8) 0.061(7) 0.104(10) 0.007(6) -0.005(7) 0.021(6)
C38 0.069(9) 0.092(9) 0.103(10) 0.010(6) 0.011(7) 0.017(6)
C39 0.066(6) 0.132(12) 0.104(10) -0.019(8) -0.027(6) -0.056(8)
C40 0.123(11) 0.141(10) 0.120(12) -0.012(9) -0.005(8) 0.008(8)
C31' 0.046(3) 0.045(4) 0.045(6) -0.003(4) -0.009(3) 0.003(3)
C32' 0.050(6) 0.053(7) 0.094(6) -0.018(5) -0.003(4) -0.029(5)
C33' 0.044(6) 0.099(11) 0.107(9) 0.011(9) -0.013(6) -0.023(6)
C34' 0.043(4) 0.080(6) 0.175(9) 0.023(5) -0.016(5) 0.003(4)
C35' 0.046(6) 0.065(6) 0.147(14) -0.008(8) 0.015(6) 0.007(5)
C36' 0.039(5) 0.074(5) 0.061(9) -0.022(7) 0.012(6) -0.002(4)
C37' 0.064(8) 0.061(7) 0.104(10) 0.007(6) -0.005(7) 0.021(6)
C38' 0.069(9) 0.092(9) 0.103(10) 0.010(6) 0.011(7) 0.017(6)
C39' 0.066(6) 0.132(12) 0.104(10) -0.019(8) -0.027(6) -0.056(8)
C40' 0.123(11) 0.141(10) 0.120(12) -0.012(9) -0.005(8) 0.008(8)
C41 0.056(4) 0.037(3) 0.044(3) -0.002(2) 0.004(3) -0.001(3)
C42 0.077(4) 0.075(4) 0.045(4) 0.008(3) -0.012(3) -0.018(3)
C43 0.082(5) 0.070(4) 0.055(4) 0.008(3) -0.006(3) -0.015(4)
C44 0.088(5) 0.054(4) 0.057(4) 0.004(3) 0.014(4) -0.009(3)
C45 0.064(4) 0.068(4) 0.080(5) 0.001(4) 0.000(3) -0.021(3)
C46 0.055(4) 0.060(4) 0.062(4) 0.006(3) -0.005(3) -0.017(3)
C47 0.060(4) 0.067(4) 0.093(5) 0.010(4) -0.001(4) -0.013(3)
C48 0.087(5) 0.106(6) 0.089(6) -0.014(4) -0.007(4) -0.018(5)
C49 0.104(6) 0.092(5) 0.062(4) 0.028(4) -0.008(4) 0.025(5)
C50 0.124(7) 0.095(6) 0.072(5) 0.005(4) -0.001(4) 0.003(5)
C51 0.049(3) 0.038(3) 0.044(3) 0.001(2) -0.001(3) 0.005(2)
C52 0.061(4) 0.043(3) 0.067(4) -0.004(3) -0.010(3) -0.001(3)
C53 0.049(3) 0.037(3) 0.038(3) 0.004(2) 0.002(2) -0.008(2)
C54 0.048(3) 0.043(3) 0.044(3) -0.007(3) -0.012(3) -0.004(2)
C55 0.049(3) 0.060(4) 0.053(4) -0.003(3) -0.015(3) -0.006(3)
C56 0.048(3) 0.050(3) 0.049(3) 0.000(3) -0.004(3) -0.009(3)
C57 0.045(3) 0.057(4) 0.060(4) 0.003(3) -0.002(3) -0.008(3)
C58 0.059(4) 0.064(4) 0.062(4) -0.004(3) 0.002(3) -0.006(3)
C59 0.047(4) 0.087(5) 0.070(4) 0.002(4) -0.002(3) -0.008(3)
C60 0.069(5) 0.070(4) 0.080(5) 0.003(4) -0.007(4) -0.031(4)
C61 0.054(4) 0.062(4) 0.064(4) -0.005(3) -0.003(3) -0.017(3)
C62 0.074(5) 0.068(4) 0.103(6) -0.025(4) -0.006(4) -0.018(4)
C63 0.129(7) 0.086(5) 0.114(7) -0.026(5) -0.011(5) -0.020(5)
C64 0.061(4) 0.069(4) 0.051(4) -0.008(3) 0.001(3) -0.004(3)
C65 0.060(4) 0.085(5) 0.073(4) -0.016(4) 0.005(3) -0.005(3)
C66 0.061(4) 0.039(3) 0.050(4) 0.004(3) -0.011(3) -0.004(3)
C67 0.088(5) 0.068(4) 0.060(4) 0.009(3) -0.005(4) 0.012(4)
C68 0.139(7) 0.070(5) 0.063(5) 0.030(4) -0.030(5) 0.001(5)
C69 0.100(6) 0.053(4) 0.096(6) -0.005(4) -0.045(5) 0.016(4)
C70 0.068(4) 0.060(4) 0.093(5) -0.004(4) -0.026(4) 0.015(3)
C71 0.062(4) 0.044(3) 0.064(4) 0.001(3) -0.014(3) 0.005(3)
C72 0.076(5) 0.060(4) 0.111(6) -0.004(4) -0.014(4) 0.002(4)
C73 0.137(8) 0.143(9) 0.110(7) -0.004(6) -0.023(6) 0.015(7)
C74 0.159(8) 0.077(5) 0.051(4) 0.019(4) -0.005(5) -0.037(5)
C75 0.157(8) 0.094(6) 0.076(5) -0.006(4) -0.008(5) -0.008(6)
C76 0.056(4) 0.055(3) 0.038(3) 0.002(3) -0.005(3) 0.006(3)
C77 0.069(4) 0.080(4) 0.060(4) 0.022(3) -0.004(3) -0.012(3)
C78 0.051(3) 0.045(3) 0.042(3) 0.000(2) 0.011(3) 0.003(2)
C79 0.048(3) 0.061(4) 0.047(3) -0.002(3) 0.006(3) -0.014(3)
C80 0.074(4) 0.087(5) 0.071(4) -0.017(4) 0.009(3) -0.036(4)
C81 0.056(4) 0.080(5) 0.090(5) 0.001(4) 0.000(4) -0.005(4)
C82 0.067(5) 0.109(6) 0.076(5) 0.004(4) 0.028(4) 0.008(4)
C83 0.093(7) 0.153(9) 0.125(8) 0.022(6) 0.047(6) 0.013(6)
C84 0.091(7) 0.184(11) 0.181(12) 0.019(9) 0.021(7) 0.062(7)
C85 0.075(6) 0.158(9) 0.168(10) 0.044(8) 0.017(6) 0.011(6)
C86 0.085(6) 0.092(5) 0.099(6) 0.012(5) 0.004(5) 0.006(4)
C87 0.073(5) 0.134(7) 0.145(8) 0.056(6) -0.029(5) 0.027(5)
C88 0.187(12) 0.189(11) 0.171(11) 0.056(9) -0.066(9) -0.033(9)
C89 0.088(6) 0.129(8) 0.097(6) 0.003(6) 0.014(5) -0.006(5)
C90 0.135(8) 0.167(10) 0.099(7) 0.021(7) 0.008(6) -0.030(7)
C91 0.051(4) 0.060(4) 0.039(3) 0.006(3) -0.006(3) -0.007(3)
C92 0.071(5) 0.071(4) 0.050(4) 0.009(3) -0.016(3) -0.005(3)
C93 0.065(4) 0.091(5) 0.073(5) 0.016(4) -0.026(4) -0.017(4)
C94 0.111(7) 0.100(6) 0.058(5) 0.003(4) -0.034(4) -0.039(5)
C95 0.088(5) 0.088(5) 0.070(5) -0.021(4) -0.019(4) -0.010(4)
C96 0.073(4) 0.069(4) 0.040(3) -0.010(3) -0.007(3) -0.005(3)
C97 0.075(5) 0.098(5) 0.074(5) -0.033(4) 0.001(4) 0.006(4)
C98 0.106(6) 0.102(6) 0.119(7) -0.031(5) -0.036(5) 0.032(5)
C99 0.065(4) 0.078(5) 0.094(5) 0.009(4) -0.014(4) 0.004(4)
C100 0.142(8) 0.098(6) 0.116(7) 0.010(5) -0.008(6) 0.025(6)

loop_
_atom_type_symbol
_atom_type_description
_atom_type_scat_dispersion_real
_atom_type_scat_dispersion_imag
_atom_type_scat_source
C C 0.0033 0.0016 'International Tables Vol C Tables 4.2.6.8 and 6.1.1.4'
H H 0.0000 0.0000 'International Tables Vol C Tables 4.2.6.8 and 6.1.1.4'
N N 0.0061 0.0033 'International Tables Vol C Tables 4.2.6.8 and 6.1.1.4'
S S 0.1246 0.1234 'International Tables Vol C Tables 4.2.6.8 and 6.1.1.4'
Cu Cu 0.3201 1.2651 'International Tables Vol C Tables 4.2.6.8 and 6.1.1.4'

loop_
_geom_angle_atom_site_label_1
_geom_angle_atom_site_label_2
_geom_angle_atom_site_label_3
_geom_angle
_geom_angle_site_symmetry_1
_geom_angle_site_symmetry_3
_geom_angle_publ_flag
N1 Cu1 S2 120.73(11) . . ?
N1 Cu1 S1 87.01(11) . . ?
S2 Cu1 S1 151.40(6) . . ?
N1 Cu1 Cu2 159.41(11) . . ?
S2 Cu1 Cu2 53.14(4) . . ?
S1 Cu1 Cu2 103.29(4) . . ?
N1 Cu1 Cu4 108.79(11) . . ?
S2 Cu1 Cu4 107.43(4) . . ?
S1 Cu1 Cu4 51.89(4) . . ?
Cu2 Cu1 Cu4 91.44(3) . . ?
C3 S1 Cu4 109.05(16) . . ?
C3 S1 Cu1 98.19(16) . . ?
Cu4 S1 Cu1 75.12(5) . . ?
C1 N1 C16 120.0(4) . . ?
C1 N1 Cu1 118.5(3) . . ?
C16 N1 Cu1 121.4(3) . . ?
N1 C1 C2 123.6(5) . . ?
N1 C1 C3 120.0(4) . . ?
C2 C1 C3 116.4(4) . . ?
N2 Cu2 S3 121.50(12) . . ?
N2 Cu2 S2 87.11(12) . . ?
S3 Cu2 S2 150.39(5) . . ?
N2 Cu2 Cu1 112.38(11) . . ?
S3 Cu2 Cu1 104.03(4) . . ?
S2 Cu2 Cu1 53.07(4) . . ?
N2 Cu2 Cu3 158.21(11) . . ?
S3 Cu2 Cu3 52.07(4) . . ?
S2 Cu2 Cu3 104.18(4) . . ?
Cu1 Cu2 Cu3 89.12(3) . . ?
C28 S2 Cu1 111.04(16) . . ?
C28 S2 Cu2 97.87(16) . . ?
Cu1 S2 Cu2 73.80(5) . . ?
C26 N2 C41 121.0(4) . . ?
C26 N2 Cu2 119.4(3) . . ?
C41 N2 Cu2 119.5(3) . . ?
C1 C2 H2A 109.5 . . ?
C1 C2 H2B 109.5 . . ?
H2A C2 H2B 109.5 . . ?
C1 C2 H2C 109.5 . . ?
H2A C2 H2C 109.5 . . ?
H2B C2 H2C 109.5 . . ?
C1 C3 C4 113.0(4) . . ?
C1 C3 S1 115.0(3) . . ?
C4 C3 S1 106.2(3) . . ?
C1 C3 H3A 107.4 . . ?
C4 C3 H3A 107.4 . . ?
S1 C3 H3A 107.4 . . ?
N4 Cu4 S1 124.17(12) . . ?
N4 Cu4 S4 87.31(12) . . ?
S1 Cu4 S4 147.93(5) . . ?
N4 Cu4 Cu3 112.14(12) . . ?
S1 Cu4 Cu3 104.00(4) . . ?
S4 Cu4 Cu3 52.25(4) . . ?
N4 Cu4 Cu1 157.10(12) . . ?
S1 Cu4 Cu1 53.00(4) . . ?
S4 Cu4 Cu1 100.82(4) . . ?
Cu3 Cu4 Cu1 89.38(3) . . ?
C78 S3 Cu2 108.18(16) . . ?
C78 S3 Cu3 97.86(17) . . ?
Cu2 S3 Cu3 76.68(5) . . ?
C51 N4 C66 121.3(4) . . ?
C51 N4 Cu4 120.0(3) . . ?
C66 N4 Cu4 118.7(3) . . ?
N3 Cu3 S4 121.49(12) . . ?
N3 Cu3 S3 87.99(12) . . ?
S4 Cu3 S3 147.68(6) . . ?
N3 Cu3 Cu4 162.88(12) . . ?
S4 Cu3 Cu4 52.72(4) . . ?
S3 Cu3 Cu4 102.65(4) . . ?
N3 Cu3 Cu2 107.14(12) . . ?
S4 Cu3 Cu2 103.04(4) . . ?
S3 Cu3 Cu2 51.25(4) . . ?
Cu4 Cu3 Cu2 89.97(3) . . ?
C53 S4 Cu3 115.74(16) . . ?
C53 S4 Cu4 98.54(16) . . ?
Cu3 S4 Cu4 75.02(5) . . ?
C76 N3 C91 121.7(4) . . ?
C76 N3 Cu3 117.6(4) . . ?
C91 N3 Cu3 120.5(3) . . ?
N6 C4 C5 126.8(5) . . ?
N6 C4 C3 117.4(5) . . ?
C5 C4 C3 115.7(5) . . ?
C54 N5 C56 120.4(4) . . ?
C4 C5 H5A 109.5 . . ?
C4 C5 H5B 109.5 . . ?
H5A C5 H5B 109.5 . . ?
C4 C5 H5C 109.5 . . ?
H5A C5 H5C 109.5 . . ?
H5B C5 H5C 109.5 . . ?
C4 N6 C6' 112.2(15) . . ?
C4 N6 C6 124.5(5) . . ?
C6' N6 C6 12.3(17) . . ?
C79 N7 C81 119.7(5) . . ?
C29 N8 C31' 124.4(5) . . ?
C29 N8 C31 118.6(5) . . ?
C31' N8 C31 13.2(11) . . ?
C7 C6 C11 120.0 . . ?
C7 C6 N6 117.8(6) . . ?
C11 C6 N6 122.2(6) . . ?
C6 C7 C8 120.0 . . ?
C6 C7 C14 124.0(10) . . ?
C8 C7 C14 116.0(10) . . ?
C9 C8 C7 120.0 . . ?
C9 C8 H8A 120.0 . . ?
C7 C8 H8A 120.0 . . ?
C8 C9 C10 120.0 . . ?
C8 C9 H9A 120.0 . . ?
C10 C9 H9A 120.0 . . ?
C11 C10 C9 120.0 . . ?
C11 C10 H10A 120.0 . . ?
C9 C10 H10A 120.0 . . ?
C10 C11 C6 120.0 . . ?
C10 C11 C12 123.3(6) . . ?
C6 C11 C12 116.7(6) . . ?
C13 C12 C11 111.6(8) . . ?
C13 C12 H12A 109.3 . . ?
C11 C12 H12A 109.3 . . ?
C13 C12 H12B 109.3 . . ?
C11 C12 H12B 109.3 . . ?
H12A C12 H12B 108.0 . . ?
C12 C13 H13A 109.5 . . ?
C12 C13 H13B 109.5 . . ?
H13A C13 H13B 109.5 . . ?
C12 C13 H13C 109.5 . . ?
H13A C13 H13C 109.5 . . ?
H13B C13 H13C 109.5 . . ?
C15 C14 C7 113.6(5) . . ?
C15 C14 H14A 108.9 . . ?
C7 C14 H14A 108.9 . . ?
C15 C14 H14B 108.9 . . ?
C7 C14 H14B 108.9 . . ?
H14A C14 H14B 107.7 . . ?
C14 C15 H15A 109.5 . . ?
C14 C15 H15B 109.5 . . ?
H15A C15 H15B 109.5 . . ?
C14 C15 H15C 109.5 . . ?
H15A C15 H15C 109.5 . . ?
H15B C15 H15C 109.5 . . ?
C7' C6' C11' 120.0 . . ?
C7' C6' N6 122(3) . . ?
C11' C6' N6 115(3) . . ?
C6' C7' C8' 120.0 . . ?
C6' C7' C14' 108(5) . . ?
C8' C7' C14' 132(5) . . ?
C9' C8' C7' 120.0 . . ?
C9' C8' H8'A 120.0 . . ?
C7' C8' H8'A 120.0 . . ?
C8' C9' C10' 120.0 . . ?
C8' C9' H9'A 120.0 . . ?
C10' C9' H9'A 120.0 . . ?
C9' C10' C11' 120.0 . . ?
C9' C10' H10B 120.0 . . ?
C11' C10' H10B 120.0 . . ?
C10' C11' C6' 120.0 . . ?
C10' C11' C12' 98(4) . . ?
C6' C11' C12' 142(4) . . ?
C13' C12' C11' 109.4(10) . . ?
C13' C12' H12C 109.8 . . ?
C11' C12' H12C 109.8 . . ?
C13' C12' H12D 109.8 . . ?
C11' C12' H12D 109.8 . . ?
H12C C12' H12D 108.2 . . ?
C12' C13' H13D 109.5 . . ?
C12' C13' H13E 109.5 . . ?
H13D C13' H13E 109.5 . . ?
C12' C13' H13F 109.5 . . ?
H13D C13' H13F 109.5 . . ?
H13E C13' H13F 109.5 . . ?
C15' C14' C7' 110.8(10) . . ?
C15' C14' H14C 109.5 . . ?
C7' C14' H14C 109.5 . . ?
C15' C14' H14D 109.5 . . ?
C7' C14' H14D 109.5 . . ?
H14C C14' H14D 108.1 . . ?
C14' C15' H15D 109.5 . . ?
C14' C15' H15E 109.5 . . ?
H15D C15' H15E 109.5 . . ?
C14' C15' H15F 109.5 . . ?
H15D C15' H15F 109.5 . . ?
H15E C15' H15F 109.5 . . ?
C17 C16 C21 122.1(5) . . ?
C17 C16 N1 120.0(4) . . ?
C21 C16 N1 117.6(4) . . ?
C18 C17 C16 117.7(5) . . ?
C18 C17 C24 120.5(5) . . ?
C16 C17 C24 121.8(5) . . ?
C19 C18 C17 120.8(5) . . ?
C19 C18 H18A 119.6 . . ?
C17 C18 H18A 119.6 . . ?
C20 C19 C18 120.7(5) . . ?
C20 C19 H19A 119.7 . . ?
C18 C19 H19A 119.7 . . ?
C19 C20 C21 121.7(5) . . ?
C19 C20 H20A 119.2 . . ?
C21 C20 H20A 119.2 . . ?
C20 C21 C16 117.0(5) . . ?
C20 C21 C22 121.0(5) . . ?
C16 C21 C22 122.0(5) . . ?
C21 C22 C23 113.5(5) . . ?
C21 C22 H22A 108.9 . . ?
C23 C22 H22A 108.9 . . ?
C21 C22 H22B 108.9 . . ?
C23 C22 H22B 108.9 . . ?
H22A C22 H22B 107.7 . . ?
C22 C23 H23A 109.5 . . ?
C22 C23 H23B 109.5 . . ?
H23A C23 H23B 109.5 . . ?
C22 C23 H23C 109.5 . . ?
H23A C23 H23C 109.5 . . ?
H23B C23 H23C 109.5 . . ?
C17 C24 C25 113.5(4) . . ?
C17 C24 H24A 108.9 . . ?
C25 C24 H24A 108.9 . . ?
C17 C24 H24B 108.9 . . ?
C25 C24 H24B 108.9 . . ?
H24A C24 H24B 107.7 . . ?
C24 C25 H25A 109.5 . . ?
C24 C25 H25B 109.5 . . ?
H25A C25 H25B 109.5 . . ?
C24 C25 H25C 109.5 . . ?
H25A C25 H25C 109.5 . . ?
H25B C25 H25C 109.5 . . ?
N2 C26 C27 124.3(4) . . ?
N2 C26 C28 118.6(4) . . ?
C27 C26 C28 116.9(4) . . ?
C26 C27 H27A 109.5 . . ?
C26 C27 H27B 109.5 . . ?
H27A C27 H27B 109.5 . . ?
C26 C27 H27C 109.5 . . ?
H27A C27 H27C 109.5 . . ?
H27B C27 H27C 109.5 . . ?
C29 C28 C26 112.9(4) . . ?
C29 C28 S2 105.1(3) . . ?
C26 C28 S2 115.1(3) . . ?
C29 C28 H28A 107.8 . . ?
C26 C28 H28A 107.8 . . ?
S2 C28 H28A 107.8 . . ?
N8 C29 C28 119.1(5) . . ?
N8 C29 C30 125.8(5) . . ?
C28 C29 C30 115.1(4) . . ?
C29 C30 H30A 109.5 . . ?
C29 C30 H30B 109.5 . . ?
H30A C30 H30B 109.5 . . ?
C29 C30 H30C 109.5 . . ?
H30A C30 H30C 109.5 . . ?
H30B C30 H30C 109.5 . . ?
C32 C31 C36 120.0 . . ?
C32 C31 N8 109.4(13) . . ?
C36 C31 N8 130.4(13) . . ?
C33 C32 C31 120.0 . . ?
C33 C32 C39 114.4(15) . . ?
C31 C32 C39 125.5(15) . . ?
C32 C33 C34 120.0 . . ?
C32 C33 H33A 120.0 . . ?
C34 C33 H33A 120.0 . . ?
C33 C34 C35 120.0 . . ?
C33 C34 H34A 120.0 . . ?
C35 C34 H34A 120.0 . . ?
C36 C35 C34 120.0 . . ?
C36 C35 H35A 120.0 . . ?
C34 C35 H35A 120.0 . . ?
C35 C36 C31 120.0 . . ?
C35 C36 C37 123.3(14) . . ?
C31 C36 C37 116.7(14) . . ?
C36 C37 C38 107.7(8) . . ?
C36 C37 H37A 110.2 . . ?
C38 C37 H37A 110.2 . . ?
C36 C37 H37B 110.2 . . ?
C38 C37 H37B 110.2 . . ?
H37A C37 H37B 108.5 . . ?
C37 C38 H38A 109.5 . . ?
C37 C38 H38B 109.5 . . ?
H38A C38 H38B 109.5 . . ?
C37 C38 H38C 109.5 . . ?
H38A C38 H38C 109.5 . . ?
H38B C38 H38C 109.5 . . ?
C40 C39 C32 114.3(9) . . ?
C40 C39 H39A 108.7 . . ?
C32 C39 H39A 108.7 . . ?
C40 C39 H39B 108.7 . . ?
C32 C39 H39B 108.7 . . ?
H39A C39 H39B 107.6 . . ?
C39 C40 H40A 109.5 . . ?
C39 C40 H40B 109.5 . . ?
H40A C40 H40B 109.5 . . ?
C39 C40 H40C 109.5 . . ?
H40A C40 H40C 109.5 . . ?
H40B C40 H40C 109.5 . . ?
C32' C31' C36' 120.0 . . ?
C32' C31' N8 126.7(11) . . ?
C36' C31' N8 113.1(11) . . ?
C31' C32' C33' 120.0 . . ?
C31' C32' C39' 112.9(12) . . ?
C33' C32' C39' 127.1(12) . . ?
C32' C33' C34' 120.0 . . ?
C32' C33' H33B 120.0 . . ?
C34' C33' H33B 120.0 . . ?
C35' C34' C33' 120.0 . . ?
C35' C34' H34B 120.0 . . ?
C33' C34' H34B 120.0 . . ?
C34' C35' C36' 120.0 . . ?
C34' C35' H35B 120.0 . . ?
C36' C35' H35B 120.0 . . ?
C35' C36' C31' 120.0 . . ?
C35' C36' C37' 112.9(12) . . ?
C31' C36' C37' 127.0(12) . . ?
C38' C37' C36' 113.4(8) . . ?
C38' C37' H37C 108.9 . . ?
C36' C37' H37C 108.9 . . ?
C38' C37' H37D 108.9 . . ?
C36' C37' H37D 108.9 . . ?
H37C C37' H37D 107.7 . . ?
C37' C38' H38D 109.5 . . ?
C37' C38' H38E 109.5 . . ?
H38D C38' H38E 109.5 . . ?
C37' C38' H38F 109.5 . . ?
H38D C38' H38F 109.5 . . ?
H38E C38' H38F 109.5 . . ?
C40' C39' C32' 109.9(8) . . ?
C40' C39' H39C 109.7 . . ?
C32' C39' H39C 109.7 . . ?
C40' C39' H39D 109.7 . . ?
C32' C39' H39D 109.7 . . ?
H39C C39' H39D 108.2 . . ?
C39' C40' H40D 109.5 . . ?
C39' C40' H40E 109.5 . . ?
H40D C40' H40E 109.5 . . ?
C39' C40' H40F 109.5 . . ?
H40D C40' H40F 109.5 . . ?
H40E C40' H40F 109.5 . . ?
C46 C41 C42 121.1(5) . . ?
C46 C41 N2 121.4(5) . . ?
C42 C41 N2 117.3(5) . . ?
C43 C42 C41 118.3(6) . . ?
C43 C42 C49 120.8(5) . . ?
C41 C42 C49 120.7(5) . . ?
C44 C43 C42 121.6(6) . . ?
C44 C43 H43A 119.2 . . ?
C42 C43 H43A 119.2 . . ?
C43 C44 C45 119.6(6) . . ?
C43 C44 H44A 120.2 . . ?
C45 C44 H44A 120.2 . . ?
C44 C45 C46 120.8(6) . . ?
C44 C45 H45A 119.6 . . ?
C46 C45 H45A 119.6 . . ?
C41 C46 C45 118.4(5) . . ?
C41 C46 C47 122.2(5) . . ?
C45 C46 C47 119.4(5) . . ?
C48 C47 C46 108.8(6) . . ?
C48 C47 H47A 109.9 . . ?
C46 C47 H47A 109.9 . . ?
C48 C47 H47B 109.9 . . ?
C46 C47 H47B 109.9 . . ?
H47A C47 H47B 108.3 . . ?
C47 C48 H48A 109.5 . . ?
C47 C48 H48B 109.5 . . ?
H48A C48 H48B 109.5 . . ?
C47 C48 H48C 109.5 . . ?
H48A C48 H48C 109.5 . . ?
H48B C48 H48C 109.5 . . ?
C50 C49 C42 107.4(6) . . ?
C50 C49 H49A 110.2 . . ?
C42 C49 H49A 110.2 . . ?
C50 C49 H49B 110.2 . . ?
C42 C49 H49B 110.2 . . ?
H49A C49 H49B 108.5 . . ?
C49 C50 H50A 109.5 . . ?
C49 C50 H50B 109.5 . . ?
H50A C50 H50B 109.5 . . ?
C49 C50 H50C 109.5 . . ?
H50A C50 H50C 109.5 . . ?
H50B C50 H50C 109.5 . . ?
N4 C51 C52 125.5(4) . . ?
N4 C51 C53 119.5(4) . . ?
C52 C51 C53 114.9(4) . . ?
C51 C52 H52A 109.5 . . ?
C51 C52 H52B 109.5 . . ?
H52A C52 H52B 109.5 . . ?
C51 C52 H52C 109.5 . . ?
H52A C52 H52C 109.5 . . ?
H52B C52 H52C 109.5 . . ?
C54 C53 C51 113.5(4) . . ?
C54 C53 S4 103.2(3) . . ?
C51 C53 S4 114.0(3) . . ?
C54 C53 H53A 108.6 . . ?
C51 C53 H53A 108.6 . . ?
S4 C53 H53A 108.6 . . ?
N5 C54 C53 118.0(4) . . ?
N5 C54 C55 126.3(5) . . ?
C53 C54 C55 115.6(4) . . ?
C54 C55 H55A 109.5 . . ?
C54 C55 H55B 109.5 . . ?
H55A C55 H55B 109.5 . . ?
C54 C55 H55C 109.5 . . ?
H55A C55 H55C 109.5 . . ?
H55B C55 H55C 109.5 . . ?
C61 C56 C57 120.6(5) . . ?
C61 C56 N5 121.0(5) . . ?
C57 C56 N5 118.2(5) . . ?
C58 C57 C56 118.3(5) . . ?
C58 C57 C64 121.0(5) . . ?
C56 C57 C64 120.7(5) . . ?
C59 C58 C57 122.1(6) . . ?
C59 C58 H58A 118.9 . . ?
C57 C58 H58A 118.9 . . ?
C58 C59 C60 119.0(6) . . ?
C58 C59 H59A 120.5 . . ?
C60 C59 H59A 120.5 . . ?
C59 C60 C61 121.7(6) . . ?
C59 C60 H60A 119.1 . . ?
C61 C60 H60A 119.1 . . ?
C60 C61 C56 118.3(6) . . ?
C60 C61 C62 122.7(5) . . ?
C56 C61 C62 119.0(5) . . ?
C63 C62 C61 115.8(6) . . ?
C63 C62 H62A 108.3 . . ?
C61 C62 H62A 108.3 . . ?
C63 C62 H62B 108.3 . . ?
C61 C62 H62B 108.3 . . ?
H62A C62 H62B 107.4 . . ?
C62 C63 H63A 109.5 . . ?
C62 C63 H63B 109.5 . . ?
H63A C63 H63B 109.5 . . ?
C62 C63 H63C 109.5 . . ?
H63A C63 H63C 109.5 . . ?
H63B C63 H63C 109.5 . . ?
C57 C64 C65 113.1(5) . . ?
C57 C64 H64A 109.0 . . ?
C65 C64 H64A 109.0 . . ?
C57 C64 H64B 109.0 . . ?
C65 C64 H64B 109.0 . . ?
H64A C64 H64B 107.8 . . ?
C64 C65 H65A 109.5 . . ?
C64 C65 H65B 109.5 . . ?
H65A C65 H65B 109.5 . . ?
C64 C65 H65C 109.5 . . ?
H65A C65 H65C 109.5 . . ?
H65B C65 H65C 109.5 . . ?
C67 C66 C71 121.9(5) . . ?
C67 C66 N4 117.9(5) . . ?
C71 C66 N4 120.0(5) . . ?
C66 C67 C68 117.7(7) . . ?
C66 C67 C74 122.0(5) . . ?
C68 C67 C74 120.0(6) . . ?
C69 C68 C67 119.8(7) . . ?
C69 C68 H68A 120.1 . . ?
C67 C68 H68A 120.1 . . ?
C70 C69 C68 120.3(6) . . ?
C70 C69 H69A 119.8 . . ?
C68 C69 H69A 119.8 . . ?
C69 C70 C71 122.2(7) . . ?
C69 C70 H70A 118.9 . . ?
C71 C70 H70A 118.9 . . ?
C70 C71 C66 118.1(6) . . ?
C70 C71 C72 119.9(6) . . ?
C66 C71 C72 121.9(5) . . ?
C73 C72 C71 111.4(6) . . ?
C73 C72 H72A 109.4 . . ?
C71 C72 H72A 109.4 . . ?
C73 C72 H72B 109.4 . . ?
C71 C72 H72B 109.4 . . ?
H72A C72 H72B 108.0 . . ?
C72 C73 H73A 109.5 . . ?
C72 C73 H73B 109.5 . . ?
H73A C73 H73B 109.5 . . ?
C72 C73 H73C 109.5 . . ?
H73A C73 H73C 109.5 . . ?
H73B C73 H73C 109.5 . . ?
C75 C74 C67 106.7(6) . . ?
C75 C74 H74A 110.4 . . ?
C67 C74 H74A 110.4 . . ?
C75 C74 H74B 110.4 . . ?
C67 C74 H74B 110.4 . . ?
H74A C74 H74B 108.6 . . ?
C74 C75 H75A 109.5 . . ?
C74 C75 H75B 109.5 . . ?
H75A C75 H75B 109.5 . . ?
C74 C75 H75C 109.5 . . ?
H75A C75 H75C 109.5 . . ?
H75B C75 H75C 109.5 . . ?
N3 C76 C77 124.0(5) . . ?
N3 C76 C78 120.8(5) . . ?
C77 C76 C78 115.1(5) . . ?
C76 C77 H77A 109.5 . . ?
C76 C77 H77B 109.5 . . ?
H77A C77 H77B 109.5 . . ?
C76 C77 H77C 109.5 . . ?
H77A C77 H77C 109.5 . . ?
H77B C77 H77C 109.5 . . ?
C76 C78 C79 113.2(4) . . ?
C76 C78 S3 114.9(4) . . ?
C79 C78 S3 105.3(3) . . ?
C76 C78 H78A 107.7 . . ?
C79 C78 H78A 107.7 . . ?
S3 C78 H78A 107.7 . . ?
N7 C79 C80 127.7(5) . . ?
N7 C79 C78 116.8(5) . . ?
C80 C79 C78 115.4(5) . . ?
C79 C80 H80A 109.5 . . ?
C79 C80 H80B 109.5 . . ?
H80A C80 H80B 109.5 . . ?
C79 C80 H80C 109.5 . . ?
H80A C80 H80C 109.5 . . ?
H80B C80 H80C 109.5 . . ?
C86 C81 C82 124.1(7) . . ?
C86 C81 N7 117.3(6) . . ?
C82 C81 N7 118.0(6) . . ?
C83 C82 C81 116.3(7) . . ?
C83 C82 C89 119.1(7) . . ?
C81 C82 C89 124.6(6) . . ?
C82 C83 C84 119.6(8) . . ?
C82 C83 H83A 120.2 . . ?
C84 C83 H83A 120.2 . . ?
C85 C84 C83 124.6(9) . . ?
C85 C84 H84A 117.7 . . ?
C83 C84 H84A 117.7 . . ?
C84 C85 C86 116.7(9) . . ?
C84 C85 H85A 121.7 . . ?
C86 C85 H85A 121.7 . . ?
C81 C86 C85 118.5(8) . . ?
C81 C86 C87 122.3(7) . . ?
C85 C86 C87 119.1(8) . . ?
C88 C87 C86 118.3(8) . . ?
C88 C87 H87A 107.7 . . ?
C86 C87 H87A 107.7 . . ?
C88 C87 H87B 107.7 . . ?
C86 C87 H87B 107.7 . . ?
H87A C87 H87B 107.1 . . ?
C87 C88 H88A 109.5 . . ?
C87 C88 H88B 109.5 . . ?
H88A C88 H88B 109.5 . . ?
C87 C88 H88C 109.5 . . ?
H88A C88 H88C 109.5 . . ?
H88B C88 H88C 109.5 . . ?
C82 C89 C90 111.0(7) . . ?
C82 C89 H89A 109.4 . . ?
C90 C89 H89A 109.4 . . ?
C82 C89 H89B 109.4 . . ?
C90 C89 H89B 109.4 . . ?
H89A C89 H89B 108.0 . . ?
C89 C90 H90A 109.5 . . ?
C89 C90 H90B 109.5 . . ?
H90A C90 H90B 109.5 . . ?
C89 C90 H90C 109.5 . . ?
H90A C90 H90C 109.5 . . ?
H90B C90 H90C 109.5 . . ?
C92 C91 C96 122.1(5) . . ?
C92 C91 N3 119.1(5) . . ?
C96 C91 N3 118.4(5) . . ?
C93 C92 C91 117.6(6) . . ?
C93 C92 C99 119.7(6) . . ?
C91 C92 C99 122.7(6) . . ?
C94 C93 C92 121.5(7) . . ?
C94 C93 H93A 119.2 . . ?
C92 C93 H93A 119.2 . . ?
C93 C94 C95 120.6(7) . . ?
C93 C94 H94A 119.7 . . ?
C95 C94 H94A 119.7 . . ?
C94 C95 C96 121.1(7) . . ?
C94 C95 H95A 119.4 . . ?
C96 C95 H95A 119.4 . . ?
C95 C96 C91 117.1(6) . . ?
C95 C96 C97 121.1(6) . . ?
C91 C96 C97 121.7(5) . . ?
C96 C97 C98 113.1(6) . . ?
C96 C97 H97A 109.0 . . ?
C98 C97 H97A 109.0 . . ?
C96 C97 H97B 109.0 . . ?
C98 C97 H97B 109.0 . . ?
H97A C97 H97B 107.8 . . ?
C97 C98 H98A 109.5 . . ?
C97 C98 H98B 109.5 . . ?
H98A C98 H98B 109.5 . . ?
C97 C98 H98C 109.5 . . ?
H98A C98 H98C 109.5 . . ?
H98B C98 H98C 109.5 . . ?
C100 C99 C92 115.3(6) . . ?
C100 C99 H99A 108.5 . . ?
C92 C99 H99A 108.5 . . ?
C100 C99 H99B 108.5 . . ?
C92 C99 H99B 108.5 . . ?
H99A C99 H99B 107.5 . . ?
C99 C100 H10C 109.5 . . ?
C99 C100 H10D 109.5 . . ?
H10C C100 H10D 109.5 . . ?
C99 C100 H10E 109.5 . . ?
H10C C100 H10E 109.5 . . ?
H10D C100 H10E 109.5 . . ?

loop_
_geom_bond_atom_site_label_1
_geom_bond_atom_site_label_2
_geom_bond_distance
_geom_bond_site_symmetry_2
_geom_bond_publ_flag
Cu1 N1 2.102(4) . ?
Cu1 S2 2.2143(14) . ?
Cu1 S1 2.2282(14) . ?
Cu1 Cu2 2.6601(9) . ?
Cu1 Cu4 2.6965(9) . ?
S1 C3 1.843(5) . ?
S1 Cu4 2.1953(14) . ?
N1 C1 1.277(6) . ?
N1 C16 1.430(6) . ?
C1 C2 1.508(6) . ?
C1 C3 1.511(7) . ?
Cu2 N2 2.099(4) . ?
Cu2 S3 2.1934(15) . ?
Cu2 S2 2.2163(15) . ?
Cu2 Cu3 2.7367(9) . ?
S2 C28 1.851(5) . ?
N2 C26 1.279(6) . ?
N2 C41 1.457(6) . ?
C2 H2A 0.9800 . ?
C2 H2B 0.9800 . ?
C2 H2C 0.9800 . ?
C3 C4 1.513(7) . ?
C3 H3A 1.0000 . ?
Cu4 N4 2.083(4) . ?
Cu4 S4 2.2144(14) . ?
Cu4 Cu3 2.6884(9) . ?
S3 C78 1.840(5) . ?
S3 Cu3 2.2183(15) . ?
N4 C51 1.259(6) . ?
N4 C66 1.452(6) . ?
Cu3 N3 2.098(4) . ?
Cu3 S4 2.2005(14) . ?
S4 C53 1.851(5) . ?
N3 C76 1.264(6) . ?
N3 C91 1.420(6) . ?
C4 N6 1.281(6) . ?
C4 C5 1.496(7) . ?
N5 C54 1.268(6) . ?
N5 C56 1.417(6) . ?
C5 H5A 0.9800 . ?
C5 H5B 0.9800 . ?
C5 H5C 0.9800 . ?
N6 C6' 1.428(10) . ?
N6 C6 1.432(5) . ?
N7 C79 1.263(7) . ?
N7 C81 1.442(7) . ?
N8 C29 1.265(6) . ?
N8 C31' 1.428(7) . ?
N8 C31 1.440(7) . ?
C6 C7 1.3900 . ?
C6 C11 1.3900 . ?
C7 C8 1.3900 . ?
C7 C14 1.501(7) . ?
C8 C9 1.3900 . ?
C8 H8A 0.9500 . ?
C9 C10 1.3900 . ?
C9 H9A 0.9500 . ?
C10 C11 1.3900 . ?
C10 H10A 0.9500 . ?
C11 C12 1.529(7) . ?
C12 C13 1.510(8) . ?
C12 H12A 0.9900 . ?
C12 H12B 0.9900 . ?
C13 H13A 0.9800 . ?
C13 H13B 0.9800 . ?
C13 H13C 0.9800 . ?
C14 C15 1.498(7) . ?
C14 H14A 0.9900 . ?
C14 H14B 0.9900 . ?
C15 H15A 0.9800 . ?
C15 H15B 0.9800 . ?
C15 H15C 0.9800 . ?
C6' C7' 1.3900 . ?
C6' C11' 1.3900 . ?
C7' C8' 1.3900 . ?
C7' C14' 1.506(10) . ?
C8' C9' 1.3900 . ?
C8' H8'A 0.9500 . ?
C9' C10' 1.3900 . ?
C9' H9'A 0.9500 . ?
C10' C11' 1.3900 . ?
C10' H10B 0.9500 . ?
C11' C12' 1.517(10) . ?
C12' C13' 1.511(10) . ?
C12' H12C 0.9900 . ?
C12' H12D 0.9900 . ?
C13' H13D 0.9800 . ?
C13' H13E 0.9800 . ?
C13' H13F 0.9800 . ?
C14' C15' 1.506(10) . ?
C14' H14C 0.9900 . ?
C14' H14D 0.9900 . ?
C15' H15D 0.9800 . ?
C15' H15E 0.9800 . ?
C15' H15F 0.9800 . ?
C16 C17 1.399(7) . ?
C16 C21 1.425(7) . ?
C17 C18 1.398(7) . ?
C17 C24 1.497(7) . ?
C18 C19 1.381(7) . ?
C18 H18A 0.9500 . ?
C19 C20 1.375(7) . ?
C19 H19A 0.9500 . ?
C20 C21 1.385(7) . ?
C20 H20A 0.9500 . ?
C21 C22 1.513(7) . ?
C22 C23 1.527(7) . ?
C22 H22A 0.9900 . ?
C22 H22B 0.9900 . ?
C23 H23A 0.9800 . ?
C23 H23B 0.9800 . ?
C23 H23C 0.9800 . ?
C24 C25 1.511(7) . ?
C24 H24A 0.9900 . ?
C24 H24B 0.9900 . ?
C25 H25A 0.9800 . ?
C25 H25B 0.9800 . ?
C25 H25C 0.9800 . ?
C26 C27 1.506(7) . ?
C26 C28 1.520(7) . ?
C27 H27A 0.9800 . ?
C27 H27B 0.9800 . ?
C27 H27C 0.9800 . ?
C28 C29 1.519(7) . ?
C28 H28A 1.0000 . ?
C29 C30 1.523(7) . ?
C30 H30A 0.9800 . ?
C30 H30B 0.9800 . ?
C30 H30C 0.9800 . ?
C31 C32 1.3900 . ?
C31 C36 1.3900 . ?
C32 C33 1.3900 . ?
C32 C39 1.521(9) . ?
C33 C34 1.3900 . ?
C33 H33A 0.9500 . ?
C34 C35 1.3900 . ?
C34 H34A 0.9500 . ?
C35 C36 1.3900 . ?
C35 H35A 0.9500 . ?
C36 C37 1.513(9) . ?
C37 C38 1.537(9) . ?
C37 H37A 0.9900 . ?
C37 H37B 0.9900 . ?
C38 H38A 0.9800 . ?
C38 H38B 0.9800 . ?
C38 H38C 0.9800 . ?
C39 C40 1.465(9) . ?
C39 H39A 0.9900 . ?
C39 H39B 0.9900 . ?
C40 H40A 0.9800 . ?
C40 H40B 0.9800 . ?
C40 H40C 0.9800 . ?
C31' C32' 1.3900 . ?
C31' C36' 1.3900 . ?
C32' C33' 1.3900 . ?
C32' C39' 1.541(9) . ?
C33' C34' 1.3900 . ?
C33' H33B 0.9500 . ?
C34' C35' 1.3900 . ?
C34' H34B 0.9500 . ?
C35' C36' 1.3900 . ?
C35' H35B 0.9500 . ?
C36' C37' 1.509(9) . ?
C37' C38' 1.487(9) . ?
C37' H37C 0.9900 . ?
C37' H37D 0.9900 . ?
C38' H38D 0.9800 . ?
C38' H38E 0.9800 . ?
C38' H38F 0.9800 . ?
C39' C40' 1.515(9) . ?
C39' H39C 0.9900 . ?
C39' H39D 0.9900 . ?
C40' H40D 0.9800 . ?
C40' H40E 0.9800 . ?
C40' H40F 0.9800 . ?
C41 C46 1.367(7) . ?
C41 C42 1.404(7) . ?
C42 C43 1.383(8) . ?
C42 C49 1.590(9) . ?
C43 C44 1.354(8) . ?
C43 H43A 0.9500 . ?
C44 C45 1.380(8) . ?
C44 H44A 0.9500 . ?
C45 C46 1.401(7) . ?
C45 H45A 0.9500 . ?
C46 C47 1.562(8) . ?
C47 C48 1.469(8) . ?
C47 H47A 0.9900 . ?
C47 H47B 0.9900 . ?
C48 H48A 0.9800 . ?
C48 H48B 0.9800 . ?
C48 H48C 0.9800 . ?
C49 C50 1.438(9) . ?
C49 H49A 0.9900 . ?
C49 H49B 0.9900 . ?
C50 H50A 0.9800 . ?
C50 H50B 0.9800 . ?
C50 H50C 0.9800 . ?
C51 C52 1.515(7) . ?
C51 C53 1.531(6) . ?
C52 H52A 0.9800 . ?
C52 H52B 0.9800 . ?
C52 H52C 0.9800 . ?
C53 C54 1.509(7) . ?
C53 H53A 1.0000 . ?
C54 C55 1.534(7) . ?
C55 H55A 0.9800 . ?
C55 H55B 0.9800 . ?
C55 H55C 0.9800 . ?
C56 C61 1.400(7) . ?
C56 C57 1.402(7) . ?
C57 C58 1.391(7) . ?
C57 C64 1.511(7) . ?
C58 C59 1.367(8) . ?
C58 H58A 0.9500 . ?
C59 C60 1.375(8) . ?
C59 H59A 0.9500 . ?
C60 C61 1.395(8) . ?
C60 H60A 0.9500 . ?
C61 C62 1.542(8) . ?
C62 C63 1.493(8) . ?
C62 H62A 0.9900 . ?
C62 H62B 0.9900 . ?
C63 H63A 0.9800 . ?
C63 H63B 0.9800 . ?
C63 H63C 0.9800 . ?
C64 C65 1.523(8) . ?
C64 H64A 0.9900 . ?
C64 H64B 0.9900 . ?
C65 H65A 0.9800 . ?
C65 H65B 0.9800 . ?
C65 H65C 0.9800 . ?
C66 C67 1.390(8) . ?
C66 C71 1.392(7) . ?
C67 C68 1.422(9) . ?
C67 C74 1.594(9) . ?
C68 C69 1.390(10) . ?
C68 H68A 0.9500 . ?
C69 C70 1.348(9) . ?
C69 H69A 0.9500 . ?
C70 C71 1.384(8) . ?
C70 H70A 0.9500 . ?
C71 C72 1.516(8) . ?
C72 C73 1.432(10) . ?
C72 H72A 0.9900 . ?
C72 H72B 0.9900 . ?
C73 H73A 0.9800 . ?
C73 H73B 0.9800 . ?
C73 H73C 0.9800 . ?
C74 C75 1.460(9) . ?
C74 H74A 0.9900 . ?
C74 H74B 0.9900 . ?
C75 H75A 0.9800 . ?
C75 H75B 0.9800 . ?
C75 H75C 0.9800 . ?
C76 C77 1.503(7) . ?
C76 C78 1.520(7) . ?
C77 H77A 0.9800 . ?
C77 H77B 0.9800 . ?
C77 H77C 0.9800 . ?
C78 C79 1.532(7) . ?
C78 H78A 1.0000 . ?
C79 C80 1.503(7) . ?
C80 H80A 0.9800 . ?
C80 H80B 0.9800 . ?
C80 H80C 0.9800 . ?
C81 C86 1.352(9) . ?
C81 C82 1.430(9) . ?
C82 C83 1.380(10) . ?
C82 C89 1.490(10) . ?
C83 C84 1.410(12) . ?
C83 H83A 0.9500 . ?
C84 C85 1.345(12) . ?
C84 H84A 0.9500 . ?
C85 C86 1.461(10) . ?
C85 H85A 0.9500 . ?
C86 C87 1.499(10) . ?
C87 C88 1.469(11) . ?
C87 H87A 0.9900 . ?
C87 H87B 0.9900 . ?
C88 H88A 0.9800 . ?
C88 H88B 0.9800 . ?
C88 H88C 0.9800 . ?
C89 C90 1.538(11) . ?
C89 H89A 0.9900 . ?
C89 H89B 0.9900 . ?
C90 H90A 0.9800 . ?
C90 H90B 0.9800 . ?
C90 H90C 0.9800 . ?
C91 C92 1.404(8) . ?
C91 C96 1.407(7) . ?
C92 C93 1.395(8) . ?
C92 C99 1.497(8) . ?
C93 C94 1.356(9) . ?
C93 H93A 0.9500 . ?
C94 C95 1.386(9) . ?
C94 H94A 0.9500 . ?
C95 C96 1.397(8) . ?
C95 H95A 0.9500 . ?
C96 C97 1.492(8) . ?
C97 C98 1.494(9) . ?
C97 H97A 0.9900 . ?
C97 H97B 0.9900 . ?
C98 H98A 0.9800 . ?
C98 H98B 0.9800 . ?
C98 H98C 0.9800 . ?
C99 C100 1.443(8) . ?
C99 H99A 0.9900 . ?
C99 H99B 0.9900 . ?
C100 H10C 0.9800 . ?
C100 H10D 0.9800 . ?
C100 H10E 0.9800 . ?

loop_
_geom_torsion_atom_site_label_1
_geom_torsion_atom_site_label_2
_geom_torsion_atom_site_label_3
_geom_torsion_atom_site_label_4
_geom_torsion
_geom_torsion_site_symmetry_1
_geom_torsion_site_symmetry_2
_geom_torsion_site_symmetry_3
_geom_torsion_site_symmetry_4
_geom_torsion_publ_flag
N1 Cu1 S1 C3 9.16(19) . . . . ?
S2 Cu1 S1 C3 -157.59(18) . . . . ?
Cu2 Cu1 S1 C3 171.12(16) . . . . ?
Cu4 Cu1 S1 C3 -107.64(16) . . . . ?
N1 Cu1 S1 Cu4 116.79(11) . . . . ?
S2 Cu1 S1 Cu4 -49.95(12) . . . . ?
Cu2 Cu1 S1 Cu4 -81.24(4) . . . . ?
S2 Cu1 N1 C1 162.5(3) . . . . ?
S1 Cu1 N1 C1 -10.2(3) . . . . ?
Cu2 Cu1 N1 C1 -131.2(3) . . . . ?
Cu4 Cu1 N1 C1 37.7(4) . . . . ?
S2 Cu1 N1 C16 -14.3(4) . . . . ?
S1 Cu1 N1 C16 173.0(3) . . . . ?
Cu2 Cu1 N1 C16 52.0(5) . . . . ?
Cu4 Cu1 N1 C16 -139.1(3) . . . . ?
C16 N1 C1 C2 5.0(7) . . . . ?
Cu1 N1 C1 C2 -171.8(4) . . . . ?
C16 N1 C1 C3 -177.1(4) . . . . ?
Cu1 N1 C1 C3 6.0(6) . . . . ?
N1 Cu1 Cu2 N2 -11.8(3) . . . . ?
S2 Cu1 Cu2 N2 67.80(13) . . . . ?
S1 Cu1 Cu2 N2 -130.30(12) . . . . ?
Cu4 Cu1 Cu2 N2 178.63(12) . . . . ?
N1 Cu1 Cu2 S3 121.4(3) . . . . ?
S2 Cu1 Cu2 S3 -158.94(6) . . . . ?
S1 Cu1 Cu2 S3 2.96(6) . . . . ?
Cu4 Cu1 Cu2 S3 -48.11(5) . . . . ?
N1 Cu1 Cu2 S2 -79.6(3) . . . . ?
S1 Cu1 Cu2 S2 161.90(6) . . . . ?
Cu4 Cu1 Cu2 S2 110.83(5) . . . . ?
N1 Cu1 Cu2 Cu3 171.8(3) . . . . ?
S2 Cu1 Cu2 Cu3 -108.55(5) . . . . ?
S1 Cu1 Cu2 Cu3 53.35(4) . . . . ?
Cu4 Cu1 Cu2 Cu3 2.28(3) . . . . ?
N1 Cu1 S2 C28 63.9(2) . . . . ?
S1 Cu1 S2 C28 -131.53(19) . . . . ?
Cu2 Cu1 S2 C28 -92.35(18) . . . . ?
Cu4 Cu1 S2 C28 -170.67(17) . . . . ?
N1 Cu1 S2 Cu2 156.27(12) . . . . ?
S1 Cu1 S2 Cu2 -39.18(12) . . . . ?
Cu4 Cu1 S2 Cu2 -78.32(4) . . . . ?
N2 Cu2 S2 C28 -11.28(19) . . . . ?
S3 Cu2 S2 C28 154.59(18) . . . . ?
Cu1 Cu2 S2 C28 109.71(16) . . . . ?
Cu3 Cu2 S2 C28 -172.39(16) . . . . ?
N2 Cu2 S2 Cu1 -120.99(11) . . . . ?
S3 Cu2 S2 Cu1 44.87(12) . . . . ?
Cu3 Cu2 S2 Cu1 77.89(4) . . . . ?
S3 Cu2 N2 C26 -161.2(3) . . . . ?
S2 Cu2 N2 C26 10.7(4) . . . . ?
Cu1 Cu2 N2 C26 -37.1(4) . . . . ?
Cu3 Cu2 N2 C26 133.0(3) . . . . ?
S3 Cu2 N2 C41 14.7(4) . . . . ?
S2 Cu2 N2 C41 -173.5(3) . . . . ?
Cu1 Cu2 N2 C41 138.7(3) . . . . ?
Cu3 Cu2 N2 C41 -51.2(5) . . . . ?
N1 C1 C3 C4 125.5(5) . . . . ?
C2 C1 C3 C4 -56.5(6) . . . . ?
N1 C1 C3 S1 3.4(6) . . . . ?
C2 C1 C3 S1 -178.6(3) . . . . ?
Cu4 S1 C3 C1 -86.5(3) . . . . ?
Cu1 S1 C3 C1 -9.5(4) . . . . ?
Cu4 S1 C3 C4 147.8(3) . . . . ?
Cu1 S1 C3 C4 -135.2(3) . . . . ?
C3 S1 Cu4 N4 -58.3(2) . . . . ?
Cu1 S1 Cu4 N4 -151.95(14) . . . . ?
C3 S1 Cu4 S4 134.23(18) . . . . ?
Cu1 S1 Cu4 S4 40.55(11) . . . . ?
C3 S1 Cu4 Cu3 172.03(17) . . . . ?
Cu1 S1 Cu4 Cu3 78.35(4) . . . . ?
C3 S1 Cu4 Cu1 93.68(17) . . . . ?
N1 Cu1 Cu4 N4 21.0(3) . . . . ?
S2 Cu1 Cu4 N4 -111.3(3) . . . . ?
S1 Cu1 Cu4 N4 91.3(3) . . . . ?
Cu2 Cu1 Cu4 N4 -162.9(3) . . . . ?
N1 Cu1 Cu4 S1 -70.32(12) . . . . ?
S2 Cu1 Cu4 S1 157.41(6) . . . . ?
Cu2 Cu1 Cu4 S1 105.81(5) . . . . ?
N1 Cu1 Cu4 S4 130.26(12) . . . . ?
S2 Cu1 Cu4 S4 -2.01(6) . . . . ?
S1 Cu1 Cu4 S4 -159.42(6) . . . . ?
Cu2 Cu1 Cu4 S4 -53.62(4) . . . . ?
N1 Cu1 Cu4 Cu3 -178.45(11) . . . . ?
S2 Cu1 Cu4 Cu3 49.28(5) . . . . ?
S1 Cu1 Cu4 Cu3 -108.13(5) . . . . ?
Cu2 Cu1 Cu4 Cu3 -2.33(3) . . . . ?
N2 Cu2 S3 C78 -60.5(2) . . . . ?
S2 Cu2 S3 C78 136.1(2) . . . . ?
Cu1 Cu2 S3 C78 171.62(18) . . . . ?
Cu3 Cu2 S3 C78 94.03(18) . . . . ?
N2 Cu2 S3 Cu3 -154.57(13) . . . . ?
S2 Cu2 S3 Cu3 42.05(12) . . . . ?
Cu1 Cu2 S3 Cu3 77.59(4) . . . . ?
S1 Cu4 N4 C51 -167.6(3) . . . . ?
S4 Cu4 N4 C51 5.8(4) . . . . ?
Cu3 Cu4 N4 C51 -41.3(4) . . . . ?
Cu1 Cu4 N4 C51 117.6(4) . . . . ?
S1 Cu4 N4 C66 9.5(4) . . . . ?
S4 Cu4 N4 C66 -177.1(4) . . . . ?
Cu3 Cu4 N4 C66 135.8(3) . . . . ?
Cu1 Cu4 N4 C66 -65.3(5) . . . . ?
C78 S3 Cu3 N3 7.04(19) . . . . ?
Cu2 S3 Cu3 N3 113.96(11) . . . . ?
C78 S3 Cu3 S4 -150.23(17) . . . . ?
Cu2 S3 Cu3 S4 -43.31(11) . . . . ?
C78 S3 Cu3 Cu4 173.50(16) . . . . ?
Cu2 S3 Cu3 Cu4 -79.58(4) . . . . ?
C78 S3 Cu3 Cu2 -106.92(16) . . . . ?
N4 Cu4 Cu3 N3 -8.3(4) . . . . ?
S1 Cu4 Cu3 N3 128.2(4) . . . . ?
S4 Cu4 Cu3 N3 -76.1(4) . . . . ?
Cu1 Cu4 Cu3 N3 179.7(4) . . . . ?
N4 Cu4 Cu3 S4 67.72(13) . . . . ?
S1 Cu4 Cu3 S4 -155.69(6) . . . . ?
Cu1 Cu4 Cu3 S4 -104.23(5) . . . . ?
N4 Cu4 Cu3 S3 -135.70(13) . . . . ?
S1 Cu4 Cu3 S3 0.89(6) . . . . ?
S4 Cu4 Cu3 S3 156.58(6) . . . . ?
Cu1 Cu4 Cu3 S3 52.35(4) . . . . ?
N4 Cu4 Cu3 Cu2 174.21(12) . . . . ?
S1 Cu4 Cu3 Cu2 -49.20(4) . . . . ?
S4 Cu4 Cu3 Cu2 106.49(5) . . . . ?
Cu1 Cu4 Cu3 Cu2 2.26(3) . . . . ?
N2 Cu2 Cu3 N3 7.6(3) . . . . ?
S3 Cu2 Cu3 N3 -72.87(12) . . . . ?
S2 Cu2 Cu3 N3 127.09(12) . . . . ?
Cu1 Cu2 Cu3 N3 178.50(12) . . . . ?
N2 Cu2 Cu3 S4 -121.6(3) . . . . ?
S3 Cu2 Cu3 S4 157.89(6) . . . . ?
S2 Cu2 Cu3 S4 -2.15(5) . . . . ?
Cu1 Cu2 Cu3 S4 49.26(4) . . . . ?
N2 Cu2 Cu3 S3 80.5(3) . . . . ?
S2 Cu2 Cu3 S3 -160.04(6) . . . . ?
Cu1 Cu2 Cu3 S3 -108.63(5) . . . . ?
N2 Cu2 Cu3 Cu4 -173.2(3) . . . . ?
S3 Cu2 Cu3 Cu4 106.34(5) . . . . ?
S2 Cu2 Cu3 Cu4 -53.70(4) . . . . ?
Cu1 Cu2 Cu3 Cu4 -2.29(3) . . . . ?
N3 Cu3 S4 C53 68.0(2) . . . . ?
S3 Cu3 S4 C53 -138.90(19) . . . . ?
Cu4 Cu3 S4 C53 -92.39(18) . . . . ?
Cu2 Cu3 S4 C53 -172.20(17) . . . . ?
N3 Cu3 S4 Cu4 160.42(13) . . . . ?
S3 Cu3 S4 Cu4 -46.50(11) . . . . ?
Cu2 Cu3 S4 Cu4 -79.81(4) . . . . ?
N4 Cu4 S4 C53 -6.42(19) . . . . ?
S1 Cu4 S4 C53 163.25(17) . . . . ?
Cu3 Cu4 S4 C53 114.48(16) . . . . ?
Cu1 Cu4 S4 C53 -164.84(16) . . . . ?
N4 Cu4 S4 Cu3 -120.90(12) . . . . ?
S1 Cu4 S4 Cu3 48.77(11) . . . . ?
Cu1 Cu4 S4 Cu3 80.68(4) . . . . ?
S4 Cu3 N3 C76 157.2(3) . . . . ?
S3 Cu3 N3 C76 -8.8(4) . . . . ?
Cu4 Cu3 N3 C76 -137.9(4) . . . . ?
Cu2 Cu3 N3 C76 39.5(4) . . . . ?
S4 Cu3 N3 C91 -18.1(4) . . . . ?
S3 Cu3 N3 C91 175.9(4) . . . . ?
Cu4 Cu3 N3 C91 46.8(6) . . . . ?
Cu2 Cu3 N3 C91 -135.8(3) . . . . ?
C1 C3 C4 N6 -27.7(6) . . . . ?
S1 C3 C4 N6 99.3(5) . . . . ?
C1 C3 C4 C5 155.9(4) . . . . ?
S1 C3 C4 C5 -77.1(5) . . . . ?
C5 C4 N6 C6' 3(2) . . . . ?
C3 C4 N6 C6' -173.2(19) . . . . ?
C5 C4 N6 C6 2.4(9) . . . . ?
C3 C4 N6 C6 -173.6(5) . . . . ?
C4 N6 C6 C7 -103.2(6) . . . . ?
C6' N6 C6 C7 -105(10) . . . . ?
C4 N6 C6 C11 75.5(7) . . . . ?
C6' N6 C6 C11 74(10) . . . . ?
C11 C6 C7 C8 0.0 . . . . ?
N6 C6 C7 C8 178.7(6) . . . . ?
C11 C6 C7 C14 -179.6(4) . . . . ?
N6 C6 C7 C14 -0.9(8) . . . . ?
C6 C7 C8 C9 0.0 . . . . ?
C14 C7 C8 C9 179.6(4) . . . . ?
C7 C8 C9 C10 0.0 . . . . ?
C8 C9 C10 C11 0.0 . . . . ?
C9 C10 C11 C6 0.0 . . . . ?
C9 C10 C11 C12 179.6(4) . . . . ?
C7 C6 C11 C10 0.0 . . . . ?
N6 C6 C11 C10 -178.6(6) . . . . ?
C7 C6 C11 C12 -179.6(4) . . . . ?
N6 C6 C11 C12 1.7(7) . . . . ?
C10 C11 C12 C13 -24.8(8) . . . . ?
C6 C11 C12 C13 154.8(7) . . . . ?
C6 C7 C14 C15 80.3(15) . . . . ?
C8 C7 C14 C15 -99.4(14) . . . . ?
C4 N6 C6' C7' -120.7(16) . . . . ?
C6 N6 C6' C7' 58(9) . . . . ?
C4 N6 C6' C11' 77.5(18) . . . . ?
C6 N6 C6' C11' -104(10) . . . . ?
C11' C6' C7' C8' 0.0 . . . . ?
N6 C6' C7' C8' -161(3) . . . . ?
C11' C6' C7' C14' 179.9(7) . . . . ?
N6 C6' C7' C14' 19(3) . . . . ?
C6' C7' C8' C9' 0.0 . . . . ?
C14' C7' C8' C9' -179.9(9) . . . . ?
C7' C8' C9' C10' 0.0 . . . . ?
C8' C9' C10' C11' 0.0 . . . . ?
C9' C10' C11' C6' 0.0 . . . . ?
C9' C10' C11' C12' -179.9(8) . . . . ?
C7' C6' C11' C10' 0.0 . . . . ?
N6 C6' C11' C10' 162(3) . . . . ?
C7' C6' C11' C12' 179.9(12) . . . . ?
N6 C6' C11' C12' -18(3) . . . . ?
C10' C11' C12' C13' -105(5) . . . . ?
C6' C11' C12' C13' 75(5) . . . . ?
C6' C7' C14' C15' 92(7) . . . . ?
C8' C7' C14' C15' -88(7) . . . . ?
C1 N1 C16 C17 -102.8(5) . . . . ?
Cu1 N1 C16 C17 73.9(5) . . . . ?
C1 N1 C16 C21 82.9(6) . . . . ?
Cu1 N1 C16 C21 -100.3(4) . . . . ?
C21 C16 C17 C18 -4.4(7) . . . . ?
N1 C16 C17 C18 -178.4(4) . . . . ?
C21 C16 C17 C24 178.2(4) . . . . ?
N1 C16 C17 C24 4.3(7) . . . . ?
C16 C17 C18 C19 1.5(8) . . . . ?
C24 C17 C18 C19 178.9(5) . . . . ?
C17 C18 C19 C20 1.5(8) . . . . ?
C18 C19 C20 C21 -1.8(9) . . . . ?
C19 C20 C21 C16 -1.0(8) . . . . ?
C19 C20 C21 C22 176.9(5) . . . . ?
C17 C16 C21 C20 4.2(7) . . . . ?
N1 C16 C21 C20 178.3(4) . . . . ?
C17 C16 C21 C22 -173.8(5) . . . . ?
N1 C16 C21 C22 0.3(7) . . . . ?
C20 C21 C22 C23 -110.8(6) . . . . ?
C16 C21 C22 C23 67.0(7) . . . . ?
C18 C17 C24 C25 -82.0(6) . . . . ?
C16 C17 C24 C25 95.3(6) . . . . ?
C41 N2 C26 C27 -5.5(8) . . . . ?
Cu2 N2 C26 C27 170.2(4) . . . . ?
C41 N2 C26 C28 -179.6(4) . . . . ?
Cu2 N2 C26 C28 -3.8(6) . . . . ?
N2 C26 C28 C29 -128.4(5) . . . . ?
C27 C26 C28 C29 57.1(6) . . . . ?
N2 C26 C28 S2 -7.7(6) . . . . ?
C27 C26 C28 S2 177.8(4) . . . . ?
Cu1 S2 C28 C29 -146.1(3) . . . . ?
Cu2 S2 C28 C29 138.3(3) . . . . ?
Cu1 S2 C28 C26 89.0(4) . . . . ?
Cu2 S2 C28 C26 13.4(4) . . . . ?
C31' N8 C29 C28 169.5(8) . . . . ?
C31 N8 C29 C28 -176.6(8) . . . . ?
C31' N8 C29 C30 -8.3(10) . . . . ?
C31 N8 C29 C30 5.6(10) . . . . ?
C26 C28 C29 N8 20.6(7) . . . . ?
S2 C28 C29 N8 -105.7(5) . . . . ?
C26 C28 C29 C30 -161.4(4) . . . . ?
S2 C28 C29 C30 72.3(5) . . . . ?
C29 N8 C31 C32 -108.1(7) . . . . ?
C31' N8 C31 C32 11(3) . . . . ?
C29 N8 C31 C36 76.3(9) . . . . ?
C31' N8 C31 C36 -164(3) . . . . ?
C36 C31 C32 C33 0.0 . . . . ?
N8 C31 C32 C33 -176.1(8) . . . . ?
C36 C31 C32 C39 178.8(8) . . . . ?
N8 C31 C32 C39 2.6(12) . . . . ?
C31 C32 C33 C34 0.0 . . . . ?
C39 C32 C33 C34 -178.9(7) . . . . ?
C32 C33 C34 C35 0.0 . . . . ?
C33 C34 C35 C36 0.0 . . . . ?
C34 C35 C36 C31 0.0 . . . . ?
C34 C35 C36 C37 -178.8(8) . . . . ?
C32 C31 C36 C35 0.0 . . . . ?
N8 C31 C36 C35 175.2(10) . . . . ?
C32 C31 C36 C37 178.9(7) . . . . ?
N8 C31 C36 C37 -5.9(12) . . . . ?
C35 C36 C37 C38 -94.8(13) . . . . ?
C31 C36 C37 C38 86.3(13) . . . . ?
C33 C32 C39 C40 -70.5(16) . . . . ?
C31 C32 C39 C40 110.7(16) . . . . ?
C29 N8 C31' C32' -74.7(9) . . . . ?
C31 N8 C31' C32' -143(3) . . . . ?
C29 N8 C31' C36' 100.1(7) . . . . ?
C31 N8 C31' C36' 32(3) . . . . ?
C36' C31' C32' C33' 0.0 . . . . ?
N8 C31' C32' C33' 174.5(10) . . . . ?
C36' C31' C32' C39' -178.0(5) . . . . ?
N8 C31' C32' C39' -3.5(11) . . . . ?
C31' C32' C33' C34' 0.0 . . . . ?
C39' C32' C33' C34' 177.7(6) . . . . ?
C32' C33' C34' C35' 0.0 . . . . ?
C33' C34' C35' C36' 0.0 . . . . ?
C34' C35' C36' C31' 0.0 . . . . ?
C34' C35' C36' C37' 177.8(6) . . . . ?
C32' C31' C36' C35' 0.0 . . . . ?
N8 C31' C36' C35' -175.2(8) . . . . ?
C32' C31' C36' C37' -177.5(7) . . . . ?
N8 C31' C36' C37' 7.3(10) . . . . ?
C35' C36' C37' C38' 101.8(13) . . . . ?
C31' C36' C37' C38' -80.6(13) . . . . ?
C31' C32' C39' C40' -162.4(12) . . . . ?
C33' C32' C39' C40' 19.7(12) . . . . ?
C26 N2 C41 C46 82.1(7) . . . . ?
Cu2 N2 C41 C46 -93.6(5) . . . . ?
C26 N2 C41 C42 -103.0(6) . . . . ?
Cu2 N2 C41 C42 81.3(5) . . . . ?
C46 C41 C42 C43 -2.8(9) . . . . ?
N2 C41 C42 C43 -177.7(5) . . . . ?
C46 C41 C42 C49 172.1(6) . . . . ?
N2 C41 C42 C49 -2.8(8) . . . . ?
C41 C42 C43 C44 0.4(10) . . . . ?
C49 C42 C43 C44 -174.5(6) . . . . ?
C42 C43 C44 C45 1.4(10) . . . . ?
C43 C44 C45 C46 -0.9(9) . . . . ?
C42 C41 C46 C45 3.3(9) . . . . ?
N2 C41 C46 C45 178.0(5) . . . . ?
C42 C41 C46 C47 -178.9(5) . . . . ?
N2 C41 C46 C47 -4.2(8) . . . . ?
C44 C45 C46 C41 -1.4(9) . . . . ?
C44 C45 C46 C47 -179.3(5) . . . . ?
C41 C46 C47 C48 94.6(7) . . . . ?
C45 C46 C47 C48 -87.6(7) . . . . ?
C43 C42 C49 C50 -91.0(7) . . . . ?
C41 C42 C49 C50 94.3(7) . . . . ?
C66 N4 C51 C52 -1.7(8) . . . . ?
Cu4 N4 C51 C52 175.3(4) . . . . ?
C66 N4 C51 C53 -178.7(4) . . . . ?
Cu4 N4 C51 C53 -1.6(6) . . . . ?
N4 C51 C53 C54 -122.7(5) . . . . ?
C52 C51 C53 C54 60.0(6) . . . . ?
N4 C51 C53 S4 -4.8(6) . . . . ?
C52 C51 C53 S4 177.9(4) . . . . ?
Cu3 S4 C53 C54 -151.3(3) . . . . ?
Cu4 S4 C53 C54 131.3(3) . . . . ?
Cu3 S4 C53 C51 85.1(4) . . . . ?
Cu4 S4 C53 C51 7.7(4) . . . . ?
C56 N5 C54 C53 170.8(4) . . . . ?
C56 N5 C54 C55 -4.6(8) . . . . ?
C51 C53 C54 N5 25.6(6) . . . . ?
S4 C53 C54 N5 -98.4(5) . . . . ?
C51 C53 C54 C55 -158.5(4) . . . . ?
S4 C53 C54 C55 77.6(4) . . . . ?
C54 N5 C56 C61 87.9(6) . . . . ?
C54 N5 C56 C57 -97.5(6) . . . . ?
C61 C56 C57 C58 -0.8(8) . . . . ?
N5 C56 C57 C58 -175.3(5) . . . . ?
C61 C56 C57 C64 179.4(5) . . . . ?
N5 C56 C57 C64 4.8(8) . . . . ?
C56 C57 C58 C59 -0.2(8) . . . . ?
C64 C57 C58 C59 179.7(5) . . . . ?
C57 C58 C59 C60 0.9(9) . . . . ?
C58 C59 C60 C61 -0.6(10) . . . . ?
C59 C60 C61 C56 -0.3(9) . . . . ?
C59 C60 C61 C62 177.6(6) . . . . ?
C57 C56 C61 C60 1.0(8) . . . . ?
N5 C56 C61 C60 175.4(5) . . . . ?
C57 C56 C61 C62 -177.0(5) . . . . ?
N5 C56 C61 C62 -2.6(8) . . . . ?
C60 C61 C62 C63 5.8(9) . . . . ?
C56 C61 C62 C63 -176.3(6) . . . . ?
C58 C57 C64 C65 -83.9(7) . . . . ?
C56 C57 C64 C65 95.9(6) . . . . ?
C51 N4 C66 C67 -101.0(6) . . . . ?
Cu4 N4 C66 C67 81.9(6) . . . . ?
C51 N4 C66 C71 85.0(6) . . . . ?
Cu4 N4 C66 C71 -92.1(5) . . . . ?
C71 C66 C67 C68 -1.5(9) . . . . ?
N4 C66 C67 C68 -175.4(5) . . . . ?
C71 C66 C67 C74 171.4(6) . . . . ?
N4 C66 C67 C74 -2.4(9) . . . . ?
C66 C67 C68 C69 -1.1(10) . . . . ?
C74 C67 C68 C69 -174.2(6) . . . . ?
C67 C68 C69 C70 2.1(11) . . . . ?
C68 C69 C70 C71 -0.6(10) . . . . ?
C69 C70 C71 C66 -2.0(9) . . . . ?
C69 C70 C71 C72 179.7(6) . . . . ?
C67 C66 C71 C70 3.0(8) . . . . ?
N4 C66 C71 C70 176.7(5) . . . . ?
C67 C66 C71 C72 -178.7(6) . . . . ?
N4 C66 C71 C72 -5.0(8) . . . . ?
C70 C71 C72 C73 -92.1(8) . . . . ?
C66 C71 C72 C73 89.7(8) . . . . ?
C66 C67 C74 C75 94.9(7) . . . . ?
C68 C67 C74 C75 -92.3(8) . . . . ?
C91 N3 C76 C77 3.9(8) . . . . ?
Cu3 N3 C76 C77 -171.3(4) . . . . ?
C91 N3 C76 C78 -178.4(4) . . . . ?
Cu3 N3 C76 C78 6.4(6) . . . . ?
N3 C76 C78 C79 121.8(5) . . . . ?
C77 C76 C78 C79 -60.3(6) . . . . ?
N3 C76 C78 S3 0.8(6) . . . . ?
C77 C76 C78 S3 178.7(4) . . . . ?
Cu2 S3 C78 C76 -84.9(4) . . . . ?
Cu3 S3 C78 C76 -6.4(4) . . . . ?
Cu2 S3 C78 C79 149.8(3) . . . . ?
Cu3 S3 C78 C79 -131.7(3) . . . . ?
C81 N7 C79 C80 -0.1(9) . . . . ?
C81 N7 C79 C78 -176.2(5) . . . . ?
C76 C78 C79 N7 -26.9(7) . . . . ?
S3 C78 C79 N7 99.4(5) . . . . ?
C76 C78 C79 C80 156.5(5) . . . . ?
S3 C78 C79 C80 -77.2(5) . . . . ?
C79 N7 C81 C86 84.3(8) . . . . ?
C79 N7 C81 C82 -104.5(7) . . . . ?
C86 C81 C82 C83 -5.7(12) . . . . ?
N7 C81 C82 C83 -176.3(7) . . . . ?
C86 C81 C82 C89 176.5(8) . . . . ?
N7 C81 C82 C89 5.9(11) . . . . ?
C81 C82 C83 C84 3.6(13) . . . . ?
C89 C82 C83 C84 -178.4(9) . . . . ?
C82 C83 C84 C85 -0.6(19) . . . . ?
C83 C84 C85 C86 -0.9(19) . . . . ?
C82 C81 C86 C85 4.3(12) . . . . ?
N7 C81 C86 C85 175.0(7) . . . . ?
C82 C81 C86 C87 -174.0(7) . . . . ?
N7 C81 C86 C87 -3.4(12) . . . . ?
C84 C85 C86 C81 -0.9(15) . . . . ?
C84 C85 C86 C87 177.5(10) . . . . ?
C81 C86 C87 C88 171.8(8) . . . . ?
C85 C86 C87 C88 -6.5(14) . . . . ?
C83 C82 C89 C90 -100.9(9) . . . . ?
C81 C82 C89 C90 76.8(10) . . . . ?
C76 N3 C91 C92 -104.2(6) . . . . ?
Cu3 N3 C91 C92 70.9(6) . . . . ?
C76 N3 C91 C96 83.4(6) . . . . ?
Cu3 N3 C91 C96 -101.5(5) . . . . ?
C96 C91 C92 C93 -2.0(8) . . . . ?
N3 C91 C92 C93 -174.2(5) . . . . ?
C96 C91 C92 C99 178.7(5) . . . . ?
N3 C91 C92 C99 6.5(8) . . . . ?
C91 C92 C93 C94 0.7(9) . . . . ?
C99 C92 C93 C94 180.0(6) . . . . ?
C92 C93 C94 C95 -0.1(10) . . . . ?
C93 C94 C95 C96 0.9(11) . . . . ?
C94 C95 C96 C91 -2.2(9) . . . . ?
C94 C95 C96 C97 175.7(6) . . . . ?
C92 C91 C96 C95 2.8(8) . . . . ?
N3 C91 C96 C95 175.0(5) . . . . ?
C92 C91 C96 C97 -175.1(6) . . . . ?
N3 C91 C96 C97 -2.8(8) . . . . ?
C95 C96 C97 C98 -101.1(7) . . . . ?
C91 C96 C97 C98 76.6(8) . . . . ?
C93 C92 C99 C100 -82.7(8) . . . . ?
C91 C92 C99 C100 96.5(7) . . . . ?
